data_7717980
loop_
_publ_author_name
'Singh, Vaibhav'
'Urunikulavan, Vajeeha'
'Bar, Arun Kumar'

_publ_section_title
;
 An insight en-route from CO2 fixation to CO32--bridged dinuclear
 lanthanide(III) complexes featuring inner coordination post-synthetic
 modification&#x2020;
;
_journal_name_full 'Dalton Transactions'
_journal_paper_doi 10.1039/D4DT03050H
_journal_year 2025
_chemical_formula_moiety 'C83 H68 N10 O9 P2 Y2'
_chemical_formula_sum 'C83 H68 N10 O9 P2 Y2'
_chemical_formula_weight 1589.23
_space_group_crystal_system triclinic
_space_group_IT_number 2
_space_group_name_Hall '-P 1'
_space_group_name_H-M_alt 'P -1'
_atom_sites_solution_hydrogens geom
_atom_sites_solution_primary dual
_audit_creation_date 2024-03-31
_audit_creation_method
;
Olex2 1.5
(compiled 2023.08.24 svn.re1ec1418 for OlexSys, GUI svn.r6817)
;
_audit_update_record
;
2024-08-20 deposited with the CCDC.	2025-02-04 downloaded from the CCDC.
;
_cell_angle_alpha 91.498(2)
_cell_angle_beta 96.674(2)
_cell_angle_gamma 91.932(2)
_cell_formula_units_Z 4
_cell_length_a 9.4938(5)
_cell_length_b 24.7455(17)
_cell_length_c 32.698(2)
_cell_measurement_reflns_used 9858
_cell_measurement_temperature 100.00
_cell_measurement_theta_max 23.09
_cell_measurement_theta_min 2.34
_cell_volume 7621.8(8)
_computing_cell_refinement 'SAINT V8.40B (?, 2016)'
_computing_data_reduction 'SAINT V8.40B (?, 2016)'
_computing_molecular_graphics 'Olex2 1.5 (Dolomanov et al., 2009)'
_computing_publication_material 'Olex2 1.5 (Dolomanov et al., 2009)'
_computing_structure_refinement 'XL  (Sheldrick, 2008)'
_computing_structure_solution 'SHELXT 2018/2 (Sheldrick, 2018)'
_diffrn_ambient_temperature 100.00
_diffrn_measured_fraction_theta_full 0.997
_diffrn_measured_fraction_theta_max 0.997
_diffrn_measurement_device_type 'Bruker APEX-II CCD'
_diffrn_measurement_method '\f and \w scans'
_diffrn_radiation_type MoK\a
_diffrn_radiation_wavelength 0.71073
_diffrn_reflns_av_R_equivalents 0.1123
_diffrn_reflns_av_unetI/netI 0.0715
_diffrn_reflns_Laue_measured_fraction_full 0.997
_diffrn_reflns_Laue_measured_fraction_max 0.997
_diffrn_reflns_limit_h_max 10
_diffrn_reflns_limit_h_min -11
_diffrn_reflns_limit_k_max 29
_diffrn_reflns_limit_k_min -29
_diffrn_reflns_limit_l_max 38
_diffrn_reflns_limit_l_min -38
_diffrn_reflns_number 154166
_diffrn_reflns_point_group_measured_fraction_full 0.997
_diffrn_reflns_point_group_measured_fraction_max 0.997
_diffrn_reflns_theta_full 24.955
_diffrn_reflns_theta_max 24.955
_diffrn_reflns_theta_min 1.882
_diffrn_source_current 1.4
_diffrn_source_power 0.07
_diffrn_source_voltage 50.0
_diffrn_standards_number 0
_exptl_absorpt_coefficient_mu 1.622
_exptl_absorpt_correction_T_max 0.7451
_exptl_absorpt_correction_T_min 0.6382
_exptl_absorpt_correction_type multi-scan
_exptl_absorpt_process_details
;
SADABS-2016/2 (Bruker,2016/2) was used for absorption correction.
wR2(int) was 0.0935 before and 0.0628 after correction.
The Ratio of minimum to maximum transmission is 0.8565.
The \l/2 correction factor is Not present.
;
_exptl_crystal_colour 'metallic yellowish yellow'
_exptl_crystal_colour_lustre metallic
_exptl_crystal_colour_modifier yellowish
_exptl_crystal_colour_primary yellow
_exptl_crystal_density_diffrn 1.385
_exptl_crystal_description plate
_exptl_crystal_F_000 3264
_exptl_crystal_size_max 0.15
_exptl_crystal_size_mid 0.08
_exptl_crystal_size_min 0.05
_refine_diff_density_max 1.831
_refine_diff_density_min -1.220
_refine_diff_density_rms 0.084
_refine_ls_extinction_method none
_refine_ls_goodness_of_fit_ref 1.027
_refine_ls_hydrogen_treatment constr
_refine_ls_matrix_type full
_refine_ls_number_parameters 2022
_refine_ls_number_reflns 26652
_refine_ls_number_restraints 72
_refine_ls_restrained_S_all 1.028
_refine_ls_R_factor_all 0.1186
_refine_ls_R_factor_gt 0.0711
_refine_ls_shift/su_max 0.001
_refine_ls_shift/su_mean 0.000
_refine_ls_structure_factor_coef Fsqd
_refine_ls_weighting_details 'w=1/[\s^2^(Fo^2^)+(0.0725P)^2^+24.9897P] where P=(Fo^2^+2Fc^2^)/3'
_refine_ls_weighting_scheme calc
_refine_ls_wR_factor_gt 0.1641
_refine_ls_wR_factor_ref 0.1899
_reflns_Friedel_coverage 0.000
_reflns_number_gt 17217
_reflns_number_total 26652
_reflns_threshold_expression 'I > 2\s(I)'
_cod_data_source_file d4dt03050h2.cif
_cod_data_source_block mo_vs110c_test_0m
_cod_database_code 7717980
_shelx_shelxl_version_number 2019/1
_shelx_space_group_comment
;
The symmetry employed for this shelxl refinement is uniquely defined
by the following loop, which should always be used as a source of
symmetry information in preference to the above space-group names.
They are only intended as comments.
;
_shelx_estimated_absorpt_t_max 0.923
_shelx_estimated_absorpt_t_min 0.793
_olex2_refinement_description
;
1. Uiso/Uaniso restraints and constraints
Uanis(C1I) \\sim Ueq: with sigma of 0.015 and sigma for terminal atoms of 0.03
Uanis(C91) \\sim Ueq: with sigma of 0.015 and sigma for terminal atoms of 0.03
Uanis(C152) \\sim Ueq: with sigma of 0.015 and sigma for terminal atoms of 0.03
Uanis(C144) \\sim Ueq, Uanis(C1C) \\sim Ueq, Uanis(C145) \\sim Ueq, Uanis(C1F)
\\sim Ueq, Uanis(C146) \\sim Ueq, Uanis(C1I) \\sim Ueq, Uanis(C1E) \\sim Ueq,
Uanis(C148) \\sim Ueq, Uanis(C143) \\sim Ueq: with sigma of 0.015 and sigma for
terminal atoms of 0.03
Uanis(O14) \\sim Ueq: with sigma of 0.015 and sigma for terminal atoms of 0.03
Uanis(Y1) = Uanis(C47)
Uanis(Y4) = Uanis(C107)
2. Others
 Fixed Sof: H139(0.4) H13A(0.6) H146(0.5) H14A(0.5) H15A(0.5) H15B(0.5)
 H151(0.5) H15C(0.5) C142(0.4) H142(0.4) C144(0.6) H144(0.6) C140(0.4)
 H140(0.4) C87A(0.5) H87A(0.5) C88A(0.5) H88A(0.5) C90A(0.5) C141(0.5)
 H141(0.5) C148(0.5) H148(0.5) C145(0.5) H145(0.5) C153(0.5) H153(0.5) C1A(0.6)
 H1A(0.6) C1B(0.6) H1B(0.6) C1C(0.4) H1C(0.4) C87B(0.5) H87B(0.5) C88B(0.5)
 H88B(0.5) C90B(0.5) C1D(0.5) H1D(0.5) C1E(0.5) H1E(0.5) C1F(0.5) H1F(0.5)
 C1G(0.5) H1G(0.5) C89A(0.5) H89A(0.5) C89B(0.5) H89B(0.5) C152(0.5) H152(0.5)
 C1H(0.5) H1H(0.5) C147(0.5) H147(0.5) C1I(0.5) H1I(0.5)
3.a Secondary CH2 refined with riding coordinates:
 C154(H15A,H15B)
3.b Aromatic/amide H refined with riding coordinates:
 C12(H12), C59(H59), C65(H65), C6(H6), C15(H15), C4(H4), C5(H5), C13(H13),
 C58(H58), C16(H16), C51(H51), C126(H126), C14(H14), C64(H64), C49(H49),
 C23(H23), C19(H19), C55(H55), C75(H75), C57(H57), C20(H20), C74(H74), C53(H53),
  C73(H73), C61(H61), C165(H165), C71(H71), C50(H50), C42(H42), C129(H129),
 C166(H166), C21(H21), C160(H160), C132(H132), C106(H106), C22(H22), C128(H128),
  C159(H159), C130(H130), C63(H63), C127(H127), C83(H83), C136(H136),
 C135(H135), C162(H162), C77(H77), C139(H139), C139(H13A), C28(H28), C27(H27),
 C67(H67), C56(H56), C52(H52), C102(H102), C164(H164), C46(H46), C82(H82),
 C43(H43), C158(H158), C105(H105), C62(H62), C134(H134), C70(H70), C133(H133),
 C29(H29), C76(H76), C45(H45), C163(H163), C138(H138), C111(H111), C44(H44),
 C157(H157), C156(H156), C123(H123), C39(H39), C79(H79), C113(H113), C104(H104),
  C81(H81), C35(H35), C103(H103), C119(H119), C121(H121), C37(H37), C36(H36),
 C122(H122), C69(H69), C99(H99), C112(H112), C95(H95), C68(H68), C98(H98),
 C38(H38), C150(H150), C80(H80), C120(H120), C97(H97), C96(H96), C146(H146),
 C146(H14A), C151(H151), C151(H15C), C142(H142), C144(H144), C140(H140),
 C87A(H87A), C88A(H88A), C141(H141), C148(H148), C145(H145), C153(H153),
 C1A(H1A), C1B(H1B), C1C(H1C), C87B(H87B), C88B(H88B), C1D(H1D), C1E(H1E),
 C1F(H1F), C1G(H1G), C89A(H89A), C89B(H89B), C152(H152), C1H(H1H), C147(H147),
 C1I(H1I)
3.c Idealised Me refined as rotating group:
 C1(H1J,H1K,H1L), C9(H9A,H9B,H9C), C24(H24A,H24B,H24C), C108(H10A,H10B,H10C),
 C32(H32A,H32B,H32C), C116(H11A,H11B,H11C), C84(H84A,H84B,H84C), C92(H92A,H92B,
 H92C)
;
_smtbx_masks_void_probe_radius 1.2
_smtbx_masks_void_truncation_radius 1.2
_olex2_submission_special_instructions 'No special instructions were received'

loop_
_space_group_symop_operation_xyz
'x, y, z'
'-x, -y, -z'

loop_
_atom_site_label
_atom_site_type_symbol
_atom_site_fract_x
_atom_site_fract_y
_atom_site_fract_z
_atom_site_U_iso_or_equiv
_atom_site_adp_type
_atom_site_occupancy
_atom_site_site_symmetry_order
_atom_site_calc_flag
_atom_site_refinement_flags_posn
_atom_site_refinement_flags_adp
_atom_site_refinement_flags_occupancy
_atom_site_disorder_assembly
_atom_site_disorder_group
Y1 Y 0.36659(6) 0.75925(2) 0.93437(2) 0.03858(16) Uani 1 1 d . . . . .
Y2 Y 0.29016(6) 0.68112(2) 0.80008(2) 0.04125(16) Uani 1 1 d . . . . .
Y4 Y 0.59793(6) 0.26374(3) 0.56794(2) 0.04941(18) Uani 1 1 d . . . . .
Y3 Y 0.68096(6) 0.18522(3) 0.69899(2) 0.0540(2) Uani 1 1 d . . . . .
P1 P 0.57789(15) 0.78147(6) 1.03873(5) 0.0347(4) Uani 1 1 d . . . . .
P2 P 0.37281(18) 0.59611(7) 0.70906(5) 0.0444(4) Uani 1 1 d . . . . .
P4 P 0.38613(18) 0.27820(7) 0.46343(5) 0.0453(4) Uani 1 1 d . . . . .
P3 P 0.63529(19) 0.08643(7) 0.78393(6) 0.0488(4) Uani 1 1 d . . . . .
O1 O 0.2736(4) 0.68394(15) 0.96075(13) 0.0372(9) Uani 1 1 d . . . . .
O8 O 0.4957(4) 0.77453(15) 0.99713(13) 0.0389(10) Uani 1 1 d . . . . .
O6 O 0.1290(4) 0.61147(17) 0.80352(14) 0.0473(11) Uani 1 1 d . . . . .
O9 O 0.3562(5) 0.63405(17) 0.74403(13) 0.0486(11) Uani 1 1 d . . . . .
N5 N 0.3106(5) 0.88972(17) 0.91751(14) 0.0307(10) Uani 1 1 d . . . . .
O18 O 0.4712(5) 0.27187(17) 0.50419(15) 0.0509(11) Uani 1 1 d . . . . .
O2 O 0.2313(5) 0.82740(17) 0.96225(15) 0.0529(12) Uani 1 1 d . . . . .
N4 N 0.4140(4) 0.85187(18) 0.91381(14) 0.0295(10) Uani 1 1 d . . . . .
O17 O 0.6493(5) 0.12635(18) 0.75133(14) 0.0528(12) Uani 1 1 d . . . . .
O16 O 0.6897(4) 0.18833(17) 0.54374(15) 0.0531(12) Uani 1 1 d . . . . .
N2 N 0.5279(5) 0.68348(18) 0.94145(15) 0.0345(11) Uani 1 1 d . . . . .
O10 O 0.8665(4) 0.21073(19) 0.75001(16) 0.0582(13) Uani 1 1 d . . . . .
N3 N 0.6009(4) 0.77645(18) 0.91167(13) 0.0300(10) Uani 1 1 d . . . . .
O4 O 0.1626(5) 0.7646(2) 0.89334(15) 0.0597(13) Uani 1 1 d . . . . .
O15 O 0.7422(5) 0.32968(19) 0.53963(16) 0.0614(14) Uani 1 1 d . . . . .
N7 N 0.3781(5) 0.6012(2) 0.83709(15) 0.0393(12) Uani 1 1 d . . . . .
O12 O 0.6261(4) 0.2316(2) 0.63659(15) 0.0595(14) Uani 1 1 d . . . . .
N1 N 0.4831(5) 0.63756(19) 0.96077(16) 0.0378(12) Uani 1 1 d . . . . .
N16 N 0.6665(5) 0.3961(2) 0.58298(16) 0.0433(13) Uani 1 1 d . . . . .
O3 O 0.3302(4) 0.7227(2) 0.86596(14) 0.0548(12) Uani 1 1 d . . . . .
N6 N 0.2806(5) 0.56132(19) 0.84619(16) 0.0419(12) Uani 1 1 d . . . . .
O11 O 0.7709(5) 0.1145(2) 0.66477(15) 0.0636(14) Uani 1 1 d . . . . .
N17 N 0.5580(5) 0.3578(2) 0.58576(15) 0.0420(12) Uani 1 1 d . . . . .
O7 O 0.1615(5) 0.7273(2) 0.74901(18) 0.0674(15) Uani 1 1 d . . . . .
N11 N 0.7571(5) 0.2895(2) 0.76606(17) 0.0466(13) Uani 1 1 d . . . . .
N19 N 0.4321(5) 0.1864(2) 0.55983(18) 0.0516(14) Uani 1 1 d . . . . .
N8 N 0.5487(5) 0.6802(2) 0.81676(16) 0.0425(13) Uani 1 1 d . . . . .
N12 N 0.6407(5) 0.2633(2) 0.74325(17) 0.0510(15) Uani 1 1 d . . . . .
O5 O 0.1266(5) 0.7318(2) 0.82783(15) 0.0631(14) Uani 1 1 d . . . . .
C12 C 0.0584(6) 0.9462(2) 0.91977(19) 0.0363(14) Uani 1 1 d . . . . .
H12 H 0.110800 0.952624 0.897220 0.044 Uiso 1 1 calc R U . . .
N9 N 0.4197(6) 0.7545(2) 0.77153(16) 0.0438(13) Uani 1 1 d . . . . .
N18 N 0.3646(5) 0.2811(2) 0.58894(16) 0.0456(13) Uani 1 1 d . . . . .
N20 N 0.4741(6) 0.1396(2) 0.5403(2) 0.0600(17) Uani 1 1 d . . . . .
C10 C 0.2191(6) 0.8706(2) 0.94136(19) 0.0364(14) Uani 1 1 d . . . . .
C11 C 0.0968(6) 0.9053(2) 0.94652(18) 0.0320(13) Uani 1 1 d . . . . .
O14 O 0.7934(6) 0.2801(3) 0.61179(19) 0.093(2) Uani 1 1 d . U . . .
C48 C 0.4888(5) 0.7467(2) 1.07651(18) 0.0344(13) Uani 1 1 d . . . . .
C125 C 0.8853(6) 0.4098(2) 0.55419(19) 0.0388(14) Uani 1 1 d . . . . .
C17 C 0.3514(6) 0.6430(2) 0.96889(19) 0.0348(13) Uani 1 1 d . . . . .
C18 C 0.2885(6) 0.5976(2) 0.99058(18) 0.0352(13) Uani 1 1 d . . . . .
C8 C 0.5207(6) 0.8654(2) 0.89559(17) 0.0317(13) Uani 1 1 d . . . . .
N10 N 0.3434(6) 0.7911(2) 0.74777(16) 0.0502(14) Uani 1 1 d . . . . .
C101 C 0.9990(6) 0.2792(2) 0.79108(18) 0.0374(14) Uani 1 1 d . . . . .
C59 C 0.8386(6) 0.7760(2) 1.01091(19) 0.0366(14) Uani 1 1 d . . . . .
H59 H 0.801881 0.800984 0.991201 0.044 Uiso 1 1 calc R U . . .
C124 C 0.7581(6) 0.3747(3) 0.5595(2) 0.0449(16) Uani 1 1 d . . . . .
C65 C 0.5129(7) 0.8876(2) 1.0293(2) 0.0446(16) Uani 1 1 d . . . . .
H65 H 0.443773 0.874111 1.007823 0.054 Uiso 1 1 calc R U . . .
C7 C 0.6322(6) 0.8248(2) 0.89620(16) 0.0312(12) Uani 1 1 d . . . . .
C107 C 0.7575(6) 0.2487(3) 0.6401(2) 0.04941(18) Uani 1 1 d . . . . .
C60 C 0.5991(6) 0.8524(2) 1.05242(19) 0.0374(14) Uani 1 1 d . . . . .
C6 C 0.7662(6) 0.8375(3) 0.88475(19) 0.0407(15) Uani 1 1 d . . . . .
H6 H 0.786859 0.871734 0.873911 0.049 Uiso 1 1 calc R U . . .
C54 C 0.7539(6) 0.7566(2) 1.03991(18) 0.0332(13) Uani 1 1 d . . . . .
C15 C -0.0968(6) 0.9281(3) 0.9844(2) 0.0464(16) Uani 1 1 d . . . . .
H15 H -0.151444 0.921361 1.006439 0.056 Uiso 1 1 calc R U . . .
C3 C 0.7001(5) 0.7389(2) 0.91679(18) 0.0338(13) Uani 1 1 d . . . . .
C4 C 0.8378(6) 0.7499(3) 0.90593(19) 0.0404(15) Uani 1 1 d . . . . .
H4 H 0.908684 0.723691 0.909876 0.049 Uiso 1 1 calc R U . . .
N13 N 0.4329(6) 0.2066(4) 0.7019(2) 0.072(2) Uani 1 1 d . . . . .
C5 C 0.8679(6) 0.7990(3) 0.88960(19) 0.0423(15) Uani 1 1 d . . . . .
H5 H 0.959423 0.806405 0.881585 0.051 Uiso 1 1 calc R U . . .
C13 C -0.0550(6) 0.9777(3) 0.9255(2) 0.0460(16) Uani 1 1 d . . . . .
H13 H -0.079466 1.005904 0.907147 0.055 Uiso 1 1 calc R U . . .
C58 C 0.9762(6) 0.7588(2) 1.0108(2) 0.0404(15) Uani 1 1 d . . . . .
H58 H 1.033278 0.771171 0.990697 0.048 Uiso 1 1 calc R U . . .
C16 C 0.0187(6) 0.8970(2) 0.9794(2) 0.0412(15) Uani 1 1 d . . . . .
H16 H 0.044813 0.869834 0.998524 0.049 Uiso 1 1 calc R U . . .
C51 C 0.3374(6) 0.6903(3) 1.1306(2) 0.0433(15) Uani 1 1 d . . . . .
H51 H 0.285988 0.671066 1.149151 0.052 Uiso 1 1 calc R U . . .
C109 C 0.4495(6) 0.3729(3) 0.60339(19) 0.0466(16) Uani 1 1 d . . . . .
C126 C 0.9676(6) 0.3963(3) 0.5233(2) 0.0453(16) Uani 1 1 d . . . . .
H126 H 0.942121 0.365012 0.506297 0.054 Uiso 1 1 calc R U . . .
C2 C 0.6598(6) 0.6885(2) 0.93528(19) 0.0385(14) Uani 1 1 d . . . . .
C41 C 0.0374(6) 0.5306(2) 0.8291(2) 0.0427(15) Uani 1 1 d . . . . .
O13 O 0.8376(5) 0.2413(3) 0.67241(18) 0.086(2) Uani 1 1 d . . . . .
C131 C 0.7196(7) 0.1109(2) 0.8334(2) 0.0436(15) Uani 1 1 d . . . . .
C14 C -0.1328(7) 0.9685(3) 0.9577(2) 0.0494(17) Uani 1 1 d . . . . .
H14 H -0.211443 0.990137 0.961381 0.059 Uiso 1 1 calc R U . . .
C64 C 0.5297(8) 0.9431(3) 1.0382(2) 0.0545(19) Uani 1 1 d . . . . .
H64 H 0.470736 0.967458 1.022832 0.065 Uiso 1 1 calc R U . . .
C49 C 0.4496(6) 0.6921(2) 1.06888(19) 0.0397(14) Uani 1 1 d . . . . .
H49 H 0.475764 0.673944 1.045105 0.048 Uiso 1 1 calc R U . . .
C23 C 0.3670(7) 0.5545(2) 1.0049(2) 0.0468(16) Uani 1 1 d . . . . .
H23 H 0.463269 0.552566 0.999835 0.056 Uiso 1 1 calc R U . . .
C1 C 0.7697(6) 0.6484(3) 0.9493(2) 0.0433(15) Uani 1 1 d . . . . .
H1J H 0.832505 0.663939 0.972893 0.065 Uiso 1 1 calc R U . . .
H1K H 0.825550 0.639965 0.926740 0.065 Uiso 1 1 calc R U . . .
H1L H 0.722462 0.615212 0.957444 0.065 Uiso 1 1 calc R U . . .
C19 C 0.1481(6) 0.5995(2) 0.9989(2) 0.0420(15) Uani 1 1 d . . . . .
H19 H 0.092404 0.628778 0.989325 0.050 Uiso 1 1 calc R U . . .
C55 C 0.8086(6) 0.7204(3) 1.06867(19) 0.0417(15) Uani 1 1 d . . . . .
H55 H 0.751212 0.706590 1.088229 0.050 Uiso 1 1 calc R U . . .
C75 C 0.1687(8) 0.4334(3) 0.7344(2) 0.060(2) Uani 1 1 d . . . . .
H75 H 0.124510 0.400070 0.740635 0.072 Uiso 1 1 calc R U . . .
C57 C 1.0294(6) 0.7235(3) 1.0403(2) 0.0441(16) Uani 1 1 d . . . . .
H57 H 1.124271 0.712310 1.040634 0.053 Uiso 1 1 calc R U . . .
C72 C 0.2966(7) 0.5305(3) 0.7165(2) 0.0457(16) Uani 1 1 d . . . . .
C20 C 0.0890(7) 0.5597(2) 1.0207(2) 0.0479(16) Uani 1 1 d . . . . .
H20 H -0.006864 0.561599 1.026175 0.058 Uiso 1 1 calc R U . . .
C74 C 0.1271(7) 0.4571(3) 0.6971(2) 0.0534(18) Uani 1 1 d . . . . .
H74 H 0.055612 0.440116 0.677832 0.064 Uiso 1 1 calc R U . . .
C9 C 0.5407(7) 0.9184(3) 0.8750(2) 0.0534(18) Uani 1 1 d . . . . .
H9A H 0.449039 0.935525 0.869766 0.080 Uiso 1 1 calc R U . . .
H9B H 0.579172 0.911861 0.848853 0.080 Uiso 1 1 calc R U . . .
H9C H 0.606811 0.942239 0.893016 0.080 Uiso 1 1 calc R U . . .
C53 C 0.4511(6) 0.7728(3) 1.11180(19) 0.0388(14) Uani 1 1 d . . . . .
H53 H 0.476671 0.809909 1.117360 0.047 Uiso 1 1 calc R U . . .
C40 C 0.1557(6) 0.5711(2) 0.8261(2) 0.0420(15) Uani 1 1 d . . . . .
C73 C 0.1916(6) 0.5060(3) 0.6885(2) 0.0458(16) Uani 1 1 d . . . . .
H73 H 0.163450 0.522729 0.663195 0.055 Uiso 1 1 calc R U . . .
N14 N 0.5062(7) 0.1170(3) 0.6643(2) 0.076(2) Uani 1 1 d . . . . .
C25 C 0.5095(7) 0.5961(3) 0.8497(2) 0.0467(16) Uani 1 1 d . . . . .
C61 C 0.7001(7) 0.8726(3) 1.0837(2) 0.0477(16) Uani 1 1 d . . . . .
H61 H 0.758657 0.848578 1.099581 0.057 Uiso 1 1 calc R U . . .
C165 C -0.0105(6) 0.2529(3) 0.4947(2) 0.0450(16) Uani 1 1 d . . . . .
H165 H -0.062532 0.265268 0.515973 0.054 Uiso 1 1 calc R U . . .
C118 C 0.6719(7) 0.1003(3) 0.5126(2) 0.0540(18) Uani 1 1 d . . . . .
C71 C 0.3193(7) 0.6021(3) 0.6229(2) 0.0488(16) Uani 1 1 d . . . . .
H71 H 0.392235 0.577108 0.620968 0.059 Uiso 1 1 calc R U . . .
N15 N 0.5539(8) 0.0709(3) 0.6462(2) 0.079(2) Uani 1 1 d . . . . .
C50 C 0.3733(6) 0.6645(3) 1.0956(2) 0.0422(15) Uani 1 1 d . . . . .
H50 H 0.345374 0.627547 1.089825 0.051 Uiso 1 1 calc R U . . .
C42 C -0.0631(7) 0.5224(3) 0.7953(2) 0.0517(17) Uani 1 1 d . . . . .
H42 H -0.054991 0.542759 0.771378 0.062 Uiso 1 1 calc R U . . .
C129 C 1.0412(7) 0.4881(3) 0.5715(2) 0.0529(18) Uani 1 1 d . . . . .
H129 H 1.065410 0.519962 0.587930 0.063 Uiso 1 1 calc R U . . .
C166 C 0.1286(7) 0.2718(2) 0.4933(2) 0.0433(15) Uani 1 1 d . . . . .
H166 H 0.170093 0.297963 0.513302 0.052 Uiso 1 1 calc R U . . .
C21 C 0.1688(8) 0.5169(3) 1.0346(2) 0.0519(17) Uani 1 1 d . . . . .
H21 H 0.128526 0.489322 1.049797 0.062 Uiso 1 1 calc R U . . .
C160 C 0.4754(7) 0.3842(3) 0.4743(2) 0.0498(17) Uani 1 1 d . . . . .
H160 H 0.544518 0.371218 0.494681 0.060 Uiso 1 1 calc R U . . .
C132 C 0.8377(7) 0.1459(3) 0.8326(2) 0.0467(16) Uani 1 1 d . . . . .
H132 H 0.863514 0.158183 0.807116 0.056 Uiso 1 1 calc R U . . .
C106 C 1.0141(7) 0.3319(3) 0.8062(2) 0.0507(17) Uani 1 1 d . . . . .
H106 H 0.936009 0.354892 0.801979 0.061 Uiso 1 1 calc R U . . .
C22 C 0.3070(8) 0.5143(3) 1.0263(2) 0.0546(18) Uani 1 1 d . . . . .
H22 H 0.361735 0.484592 1.035482 0.065 Uiso 1 1 calc R U . . .
C128 C 1.1238(7) 0.4737(3) 0.5407(2) 0.0510(17) Uani 1 1 d . . . . .
H128 H 1.204806 0.495401 0.536293 0.061 Uiso 1 1 calc R U . . .
C159 C 0.4716(8) 0.4392(3) 0.4668(2) 0.059(2) Uani 1 1 d . . . . .
H159 H 0.538483 0.463629 0.482116 0.071 Uiso 1 1 calc R U . . .
C130 C 0.9233(7) 0.4561(3) 0.5782(2) 0.0476(16) Uani 1 1 d . . . . .
H130 H 0.868332 0.466025 0.599532 0.057 Uiso 1 1 calc R U . . .
C66 C 0.2869(7) 0.6202(3) 0.6616(2) 0.0460(16) Uani 1 1 d . . . . .
C110 C 0.3368(6) 0.3307(3) 0.6028(2) 0.0509(18) Uani 1 1 d . . . . .
C26 C 0.6077(6) 0.6363(3) 0.8352(2) 0.0449(16) Uani 1 1 d . . . . .
C63 C 0.6302(8) 0.9626(3) 1.0688(2) 0.0554(19) Uani 1 1 d . . . . .
H63 H 0.641656 1.000526 1.074202 0.066 Uiso 1 1 calc R U . . .
C30 C 0.6297(6) 0.7183(3) 0.8015(2) 0.0448(16) Uani 1 1 d . . . . .
C161 C 0.2075(6) 0.2527(2) 0.46301(18) 0.0404(15) Uani 1 1 d . . . . .
C127 C 1.0866(7) 0.4278(3) 0.5169(2) 0.0490(16) Uani 1 1 d . . . . .
H127 H 1.142466 0.417441 0.495934 0.059 Uiso 1 1 calc R U . . .
C83 C 0.6152(7) 0.5409(3) 0.6935(2) 0.0568(19) Uani 1 1 d . . . . .
H83 H 0.556565 0.508919 0.688895 0.068 Uiso 1 1 calc R U . . .
C47 C 0.2026(6) 0.7370(2) 0.8630(2) 0.03858(16) Uani 1 1 d . . . . .
C155 C 0.3778(7) 0.3480(3) 0.4518(2) 0.0458(16) Uani 1 1 d . . . . .
C100 C 0.8672(6) 0.2582(3) 0.7671(2) 0.0437(15) Uani 1 1 d . . . . .
C136 C 0.6825(7) 0.0928(3) 0.8705(2) 0.0476(16) Uani 1 1 d . . . . .
H136 H 0.601684 0.069214 0.871043 0.057 Uiso 1 1 calc R U . . .
C31 C 0.5571(7) 0.7612(3) 0.7796(2) 0.0488(17) Uani 1 1 d . . . . .
C135 C 0.7637(7) 0.1091(3) 0.9067(2) 0.0543(18) Uani 1 1 d . . . . .
H135 H 0.738357 0.096623 0.932218 0.065 Uiso 1 1 calc R U . . .
C162 C 0.1418(7) 0.2155(3) 0.4331(2) 0.0524(17) Uani 1 1 d . . . . .
H162 H 0.193492 0.202388 0.411970 0.063 Uiso 1 1 calc R U . . .
C77 C 0.3368(8) 0.5055(3) 0.7538(2) 0.0563(19) Uani 1 1 d . . . . .
H77 H 0.408661 0.522103 0.773165 0.068 Uiso 1 1 calc R U . . .
C139 C 0.8427(8) -0.0550(3) 0.7947(2) 0.0579(19) Uani 1 1 d . . . . .
H139 H 0.855635 -0.082453 0.814385 0.070 Uiso 0.4 1 calc R U P A 1
H13A H 0.894419 -0.073838 0.816115 0.070 Uiso 0.6 1 calc R U P B 2
C28 C 0.8364(7) 0.6680(3) 0.8220(2) 0.061(2) Uani 1 1 d . . . . .
H28 H 0.935723 0.663369 0.823474 0.073 Uiso 1 1 calc R U . . .
C27 C 0.7523(7) 0.6301(3) 0.8375(2) 0.058(2) Uani 1 1 d . . . . .
H27 H 0.793142 0.599201 0.850061 0.069 Uiso 1 1 calc R U . . .
C67 C 0.1831(7) 0.6579(3) 0.6639(2) 0.0554(18) Uani 1 1 d . . . . .
H67 H 0.161752 0.670429 0.690089 0.066 Uiso 1 1 calc R U . . .
C24 C 0.5631(7) 0.5508(3) 0.8769(2) 0.060(2) Uani 1 1 d . . . . .
H24A H 0.559080 0.517005 0.860440 0.090 Uiso 1 1 calc R U . . .
H24B H 0.503585 0.546771 0.899225 0.090 Uiso 1 1 calc R U . . .
H24C H 0.661364 0.559434 0.888503 0.090 Uiso 1 1 calc R U . . .
C56 C 0.9479(6) 0.7044(3) 1.0688(2) 0.0462(16) Uani 1 1 d . . . . .
H56 H 0.986272 0.680145 1.088894 0.055 Uiso 1 1 calc R U . . .
C117 C 0.6087(7) 0.1458(3) 0.5337(2) 0.0514(17) Uani 1 1 d . . . . .
C78 C 0.5568(7) 0.5896(3) 0.7034(2) 0.0490(17) Uani 1 1 d . . . . .
C52 C 0.3763(6) 0.7442(3) 1.1387(2) 0.0425(15) Uani 1 1 d . . . . .
H52 H 0.351441 0.761859 1.162832 0.051 Uiso 1 1 calc R U . . .
C102 C 1.1132(7) 0.2453(3) 0.7985(2) 0.0500(17) Uani 1 1 d . . . . .
H102 H 1.104088 0.208543 0.789167 0.060 Uiso 1 1 calc R U . . .
C143 C 0.4532(7) 0.0698(3) 0.7878(2) 0.0523(17) Uani 1 1 d . U . . .
C164 C -0.0729(7) 0.2161(3) 0.4648(2) 0.0493(17) Uani 1 1 d . . . . .
H164 H -0.168103 0.203285 0.465380 0.059 Uiso 1 1 calc R U . . .
C33 C 0.2125(8) 0.7729(3) 0.7381(2) 0.0555(18) Uani 1 1 d . . . . .
C46 C 0.0229(8) 0.5018(3) 0.8634(2) 0.0551(18) Uani 1 1 d . . . . .
H46 H 0.089715 0.507467 0.887167 0.066 Uiso 1 1 calc R U . . .
C94 C 0.7613(10) 0.0320(3) 0.6243(2) 0.073(2) Uani 1 1 d . . . . .
C82 C 0.7611(8) 0.5390(4) 0.6902(2) 0.066(2) Uani 1 1 d . . . . .
H82 H 0.801410 0.505786 0.683559 0.079 Uiso 1 1 calc R U . . .
C137 C 0.7217(8) 0.0249(3) 0.7741(2) 0.0569(19) Uani 1 1 d . . . . .
C43 C -0.1759(8) 0.4851(3) 0.7954(3) 0.064(2) Uani 1 1 d . . . . .
H43 H -0.243440 0.479731 0.771667 0.076 Uiso 1 1 calc R U . . .
C158 C 0.3720(8) 0.4584(3) 0.4375(2) 0.061(2) Uani 1 1 d . . . . .
H158 H 0.369381 0.496068 0.432558 0.073 Uiso 1 1 calc R U . . .
C105 C 1.1391(9) 0.3516(3) 0.8271(2) 0.062(2) Uani 1 1 d . . . . .
H105 H 1.147427 0.388109 0.837151 0.075 Uiso 1 1 calc R U . . .
C62 C 0.7151(8) 0.9278(3) 1.0918(2) 0.0564(19) Uani 1 1 d . . . . .
H62 H 0.783888 0.941655 1.113291 0.068 Uiso 1 1 calc R U . . .
C134 C 0.8818(8) 0.1436(3) 0.9065(2) 0.0568(19) Uani 1 1 d . . . . .
H134 H 0.938126 0.154104 0.931542 0.068 Uiso 1 1 calc R U . . .
C70 C 0.2442(7) 0.6208(3) 0.5876(2) 0.0560(18) Uani 1 1 d . . . . .
H70 H 0.263989 0.607971 0.561301 0.067 Uiso 1 1 calc R U . . .
C133 C 0.9169(8) 0.1626(3) 0.8694(2) 0.0531(18) Uani 1 1 d . . . . .
H133 H 0.995772 0.187216 0.869141 0.064 Uiso 1 1 calc R U . . .
C114 C 0.2638(7) 0.2409(3) 0.5856(2) 0.0564(19) Uani 1 1 d . . . . .
C29 C 0.7777(7) 0.7134(3) 0.8041(2) 0.059(2) Uani 1 1 d . . . . .
H29 H 0.836013 0.740563 0.793844 0.071 Uiso 1 1 calc R U . . .
C108 C 0.4320(8) 0.4287(3) 0.6201(2) 0.063(2) Uani 1 1 d . . . . .
H10A H 0.363233 0.447341 0.601330 0.095 Uiso 1 1 calc R U . . .
H10B H 0.523610 0.448701 0.622857 0.095 Uiso 1 1 calc R U . . .
H10C H 0.397813 0.426553 0.647219 0.095 Uiso 1 1 calc R U . . .
C76 C 0.2738(9) 0.4575(3) 0.7625(2) 0.066(2) Uani 1 1 d . . . . .
H76 H 0.301879 0.440696 0.787851 0.079 Uiso 1 1 calc R U . . .
C149 C 0.4628(8) 0.2428(3) 0.4235(2) 0.059(2) Uani 1 1 d . . . . .
C45 C -0.0890(8) 0.4640(3) 0.8638(3) 0.064(2) Uani 1 1 d . . . . .
H45 H -0.096583 0.443553 0.887705 0.077 Uiso 1 1 calc R U . . .
C163 C 0.0042(7) 0.1979(3) 0.4340(2) 0.0552(18) Uani 1 1 d . . . . .
H163 H -0.038942 0.172984 0.413334 0.066 Uiso 1 1 calc R U . . .
C85 C 0.5226(7) 0.2881(4) 0.7396(2) 0.064(2) Uani 1 1 d . . . . .
C138 C 0.7741(8) -0.0081(3) 0.8033(3) 0.064(2) Uani 1 1 d . . . . .
H138 H 0.764058 0.000920 0.831188 0.077 Uiso 1 1 calc R U . . .
C111 C 0.2036(7) 0.3428(4) 0.6140(2) 0.067(2) Uani 1 1 d . . . . .
H111 H 0.184927 0.378037 0.623647 0.081 Uiso 1 1 calc R U . . .
C115 C 0.3008(7) 0.1891(3) 0.5674(2) 0.062(2) Uani 1 1 d . . . . .
C44 C -0.1888(8) 0.4562(3) 0.8298(3) 0.066(2) Uani 1 1 d . . . . .
H44 H -0.265902 0.430839 0.830411 0.080 Uiso 1 1 calc R U . . .
C34 C 0.1130(8) 0.8062(3) 0.7126(2) 0.0582(19) Uani 1 1 d . . . . .
C157 C 0.2756(9) 0.4227(3) 0.4153(2) 0.066(2) Uani 1 1 d . . . . .
H157 H 0.206628 0.435832 0.394928 0.079 Uiso 1 1 calc R U . . .
C156 C 0.2788(8) 0.3680(3) 0.4227(2) 0.0593(19) Uani 1 1 d . . . . .
H156 H 0.211507 0.343846 0.407261 0.071 Uiso 1 1 calc R U . . .
C123 C 0.8175(8) 0.0984(3) 0.5147(3) 0.063(2) Uani 1 1 d . . . . .
H123 H 0.875494 0.125857 0.529782 0.075 Uiso 1 1 calc R U . . .
C39 C -0.0225(9) 0.7872(3) 0.7011(2) 0.067(2) Uani 1 1 d . . . . .
H39 H -0.052264 0.752753 0.709727 0.081 Uiso 1 1 calc R U . . .
C79 C 0.6456(8) 0.6354(3) 0.7096(2) 0.069(2) Uani 1 1 d . . . . .
H79 H 0.607869 0.669209 0.716042 0.082 Uiso 1 1 calc R U . . .
C113 C 0.1281(7) 0.2514(4) 0.5963(2) 0.071(3) Uani 1 1 d . . . . .
H113 H 0.055724 0.223612 0.593760 0.086 Uiso 1 1 calc R U . . .
C104 C 1.2528(8) 0.3186(4) 0.8335(2) 0.066(2) Uani 1 1 d . . . . .
H104 H 1.340144 0.332564 0.847621 0.079 Uiso 1 1 calc R U . . .
C81 C 0.8446(9) 0.5848(4) 0.6966(3) 0.079(3) Uani 1 1 d . . . . .
H81 H 0.943231 0.583455 0.694283 0.095 Uiso 1 1 calc R U . . .
C86 C 0.4022(8) 0.2541(5) 0.7177(2) 0.075(3) Uani 1 1 d . . . . .
C35 C 0.1574(10) 0.8562(3) 0.7000(2) 0.071(2) Uani 1 1 d . . . . .
H35 H 0.251592 0.869781 0.708112 0.085 Uiso 1 1 calc R U . . .
C103 C 1.2409(7) 0.2656(3) 0.8197(2) 0.061(2) Uani 1 1 d . . . . .
H103 H 1.319322 0.242849 0.824494 0.073 Uiso 1 1 calc R U . . .
C119 C 0.5911(9) 0.0603(3) 0.4897(3) 0.086(3) Uani 1 1 d . . . . .
H119 H 0.490539 0.060679 0.487729 0.103 Uiso 1 1 calc R U . . .
C32 C 0.6362(9) 0.8098(4) 0.7649(3) 0.076(2) Uani 1 1 d . . . . .
H32A H 0.685697 0.798841 0.741515 0.114 Uiso 1 1 calc R U . . .
H32B H 0.705375 0.824507 0.787345 0.114 Uiso 1 1 calc R U . . .
H32C H 0.568602 0.837589 0.756289 0.114 Uiso 1 1 calc R U . . .
C121 C 0.7965(9) 0.0182(3) 0.4724(3) 0.074(2) Uani 1 1 d . . . . .
H121 H 0.840186 -0.009766 0.458556 0.089 Uiso 1 1 calc R U . . .
C37 C -0.0755(12) 0.8666(4) 0.6634(3) 0.081(3) Uani 1 1 d . . . . .
H37 H -0.139298 0.887191 0.646090 0.097 Uiso 1 1 calc R U . . .
C36 C 0.0615(11) 0.8868(4) 0.6750(3) 0.083(3) Uani 1 1 d . . . . .
H36 H 0.090639 0.921207 0.666012 0.099 Uiso 1 1 calc R U . . .
C122 C 0.8788(9) 0.0575(3) 0.4954(3) 0.073(2) Uani 1 1 d . . . . .
H122 H 0.979337 0.056082 0.497877 0.088 Uiso 1 1 calc R U . . .
C69 C 0.1404(8) 0.6581(3) 0.5906(2) 0.065(2) Uani 1 1 d . . . . .
H69 H 0.088809 0.670704 0.566267 0.078 Uiso 1 1 calc R U . . .
C93 C 0.6920(9) 0.0758(4) 0.6465(2) 0.072(2) Uani 1 1 d . . . . .
C99 C 0.9060(11) 0.0310(4) 0.6273(3) 0.082(3) Uani 1 1 d . . . . .
H99 H 0.962430 0.057517 0.643903 0.098 Uiso 1 1 calc R U . . .
C112 C 0.1012(8) 0.3024(4) 0.6106(3) 0.077(3) Uani 1 1 d . . . . .
H112 H 0.009940 0.309609 0.618282 0.092 Uiso 1 1 calc R U . . .
C95 C 0.6829(12) -0.0087(4) 0.6003(3) 0.102(4) Uani 1 1 d . . . . .
H95 H 0.582167 -0.009604 0.597918 0.122 Uiso 1 1 calc R U . . .
C68 C 0.1110(9) 0.6772(3) 0.6290(3) 0.069(2) Uani 1 1 d . . . . .
H68 H 0.041348 0.703581 0.630968 0.083 Uiso 1 1 calc R U . . .
C98 C 0.9699(12) -0.0083(4) 0.6064(3) 0.093(3) Uani 1 1 d . . . . .
H98 H 1.070597 -0.008360 0.608605 0.112 Uiso 1 1 calc R U . . .
C38 C -0.1199(10) 0.8184(4) 0.6762(2) 0.079(3) Uani 1 1 d . . . . .
H38 H -0.215013 0.805446 0.668791 0.095 Uiso 1 1 calc R U . . .
C150 C 0.5011(9) 0.1902(4) 0.4299(3) 0.072(2) Uani 1 1 d . . . . .
H150 H 0.484832 0.174182 0.455108 0.087 Uiso 1 1 calc R U . . .
C91 C 0.3728(11) 0.1202(5) 0.6663(3) 0.092(3) Uani 1 1 d . U . . .
C80 C 0.7887(9) 0.6321(4) 0.7063(3) 0.088(3) Uani 1 1 d . . . . .
H80 H 0.848693 0.663669 0.710967 0.105 Uiso 1 1 calc R U . . .
C116 C 0.1909(8) 0.1449(4) 0.5544(3) 0.090(3) Uani 1 1 d . . . . .
H11A H 0.153911 0.148920 0.525424 0.135 Uiso 1 1 calc R U . . .
H11B H 0.113129 0.147224 0.571518 0.135 Uiso 1 1 calc R U . . .
H11C H 0.234238 0.109619 0.557751 0.135 Uiso 1 1 calc R U . . .
C120 C 0.6553(11) 0.0194(4) 0.4696(3) 0.094(3) Uani 1 1 d . . . . .
H120 H 0.598501 -0.007756 0.453779 0.112 Uiso 1 1 calc R U . . .
C84 C 0.5045(9) 0.3433(4) 0.7560(3) 0.094(3) Uani 1 1 d . . . . .
H84A H 0.452250 0.341305 0.780098 0.141 Uiso 1 1 calc R U . . .
H84B H 0.451401 0.364279 0.734775 0.141 Uiso 1 1 calc R U . . .
H84C H 0.597922 0.360990 0.764069 0.141 Uiso 1 1 calc R U . . .
C97 C 0.8935(16) -0.0469(4) 0.5827(3) 0.109(4) Uani 1 1 d . . . . .
H97 H 0.940377 -0.073283 0.568116 0.131 Uiso 1 1 calc R U . . .
C96 C 0.7527(15) -0.0480(4) 0.5798(3) 0.101(4) Uani 1 1 d . . . . .
H96 H 0.699141 -0.075655 0.563602 0.121 Uiso 1 1 calc R U . . .
C146 C 0.1642(10) 0.0479(4) 0.7866(4) 0.094(3) Uani 1 1 d . U . . .
H146 H 0.073799 0.042467 0.770954 0.113 Uiso 0.5 1 calc R U P C 1
H14A H 0.091325 0.039425 0.803219 0.113 Uiso 0.5 1 calc R U P D 2
C154 C 0.4828(10) 0.2669(3) 0.3860(3) 0.080(3) Uani 1 1 d . . . . .
H15A H 0.555028 0.296608 0.392612 0.096 Uiso 0.5 1 calc R U P E 2
H15B H 0.392828 0.284139 0.376327 0.096 Uiso 0.5 1 calc R U P E 2
C151 C 0.5620(10) 0.1602(5) 0.4012(4) 0.103(4) Uani 1 1 d . . . . .
H151 H 0.570964 0.122780 0.406193 0.124 Uiso 0.5 1 calc R U P F 1
H15C H 0.597000 0.125138 0.405921 0.124 Uiso 0.5 1 calc R U P G 2
C92 C 0.2639(11) 0.0766(6) 0.6509(4) 0.167(7) Uani 1 1 d . . . . .
H92A H 0.188501 0.092110 0.632284 0.250 Uiso 1 1 calc R U . . .
H92B H 0.223165 0.060901 0.674316 0.250 Uiso 1 1 calc R U . . .
H92C H 0.309096 0.048266 0.636070 0.250 Uiso 1 1 calc R U . . .
C142 C 0.813(2) 0.0258(7) 0.7370(5) 0.047(4) Uani 0.4 1 d . . P H 1
H142 H 0.816474 0.056547 0.720293 0.057 Uiso 0.4 1 calc R U P H 1
C144 C 0.3972(15) 0.0196(6) 0.7985(5) 0.074(4) Uani 0.6 1 d . U P I 1
H144 H 0.460086 -0.008899 0.804653 0.089 Uiso 0.6 1 calc R U P I 1
C140 C 0.895(3) -0.0611(13) 0.7541(10) 0.052(7) Uani 0.4 1 d . . P H 1
H140 H 0.932489 -0.094372 0.745932 0.063 Uiso 0.4 1 calc R U P H 1
C87A C 0.272(3) 0.2858(11) 0.7188(8) 0.057(6) Uani 0.5 1 d . . P J 1
H87A H 0.268542 0.321873 0.729219 0.069 Uiso 0.5 1 calc R U P J 1
C88A C 0.156(3) 0.2526(12) 0.7017(9) 0.066(8) Uani 0.5 1 d . . P J 1
H88A H 0.062379 0.265145 0.700818 0.080 Uiso 0.5 1 calc R U P J 1
C90A C 0.325(3) 0.1838(10) 0.6864(9) 0.052(6) Uani 0.5 1 d . . P J 1
C141 C 0.889(2) -0.0197(8) 0.7292(5) 0.087(6) Uani 0.5 1 d . . P H 1
H141 H 0.938540 -0.020979 0.705444 0.104 Uiso 0.5 1 calc R U P H 1
C148 C 0.3780(18) 0.1083(8) 0.7986(6) 0.052(4) Uani 0.5 1 d . U P I 1
H148 H 0.418946 0.143325 0.805621 0.062 Uiso 0.5 1 calc R U P I 1
C145 C 0.2520(17) 0.0099(7) 0.8003(6) 0.068(4) Uani 0.5 1 d . U P I 1
H145 H 0.217339 -0.022663 0.810886 0.081 Uiso 0.5 1 calc R U P I 1
C153 C 0.575(3) 0.234(2) 0.3641(10) 0.085(12) Uani 0.5 1 d . . P K 1
H153 H 0.620353 0.250469 0.343070 0.102 Uiso 0.5 1 calc R U P K 1
C1A C 0.6951(16) 0.0016(6) 0.7357(4) 0.070(4) Uani 0.6 1 d . . P H 2
H1A H 0.635599 0.018734 0.714944 0.084 Uiso 0.6 1 calc R U P H 2
C1B C 0.835(2) -0.0721(9) 0.7577(7) 0.056(5) Uani 0.6 1 d . . P H 2
H1B H 0.886170 -0.102972 0.751264 0.067 Uiso 0.6 1 calc R U P H 2
C1C C 0.399(2) 0.0198(9) 0.7661(7) 0.070(6) Uani 0.4 1 d . U P I 2
H1C H 0.456227 -0.002697 0.751292 0.084 Uiso 0.4 1 calc R U P I 2
C87B C 0.253(3) 0.2592(9) 0.7127(9) 0.056(7) Uani 0.5 1 d . . P J 2
H87B H 0.220770 0.292087 0.723084 0.068 Uiso 0.5 1 calc R U P J 2
C88B C 0.154(3) 0.2248(11) 0.6957(8) 0.051(8) Uani 0.5 1 d . . P J 2
H88B H 0.057993 0.234607 0.691969 0.061 Uiso 0.5 1 calc R U P J 2
C90B C 0.331(3) 0.1583(8) 0.6821(9) 0.038(6) Uani 0.5 1 d . . P J 2
C1D C 0.755(2) -0.0474(6) 0.7268(4) 0.063(4) Uani 0.5 1 d . . P H 2
H1D H 0.740658 -0.063179 0.699721 0.075 Uiso 0.5 1 calc R U P H 2
C1E C 0.3417(19) 0.1095(7) 0.7775(5) 0.050(4) Uani 0.5 1 d . U P I 2
H1E H 0.369445 0.145538 0.771866 0.060 Uiso 0.5 1 calc R U P I 2
C1F C 0.256(2) 0.0083(9) 0.7690(8) 0.094(6) Uani 0.5 1 d . U P I 2
H1F H 0.215542 -0.026019 0.759386 0.113 Uiso 0.5 1 calc R U P I 2
C1G C 0.523(3) 0.2375(18) 0.3517(9) 0.058(7) Uani 0.5 1 d . . P K 2
H1G H 0.516781 0.252249 0.325052 0.069 Uiso 0.5 1 calc R U P K 2
C89A C 0.179(2) 0.2006(11) 0.6858(9) 0.049(8) Uani 0.5 1 d . . P J 1
H89A H 0.101742 0.177160 0.675014 0.058 Uiso 0.5 1 calc R U P J 1
C89B C 0.194(3) 0.1719(9) 0.6829(8) 0.050(6) Uani 0.5 1 d . . P J 2
H89B H 0.121151 0.145387 0.674537 0.059 Uiso 0.5 1 calc R U P J 2
C152 C 0.604(3) 0.1758(11) 0.3717(10) 0.079(8) Uani 0.5 1 d . U P K 1
H152 H 0.651602 0.153780 0.353961 0.094 Uiso 0.5 1 calc R U P K 1
C1H C 0.568(2) 0.1916(10) 0.3584(6) 0.054(6) Uani 0.5 1 d . . P K 2
H1H H 0.607723 0.173375 0.336806 0.065 Uiso 0.5 1 calc R U P K 2
C147 C 0.2306(19) 0.0968(8) 0.7996(6) 0.062(5) Uani 0.5 1 d . . P I 1
H147 H 0.175035 0.124211 0.809781 0.074 Uiso 0.5 1 calc R U P I 1
C1I C 0.1992(18) 0.0957(8) 0.7757(6) 0.060(5) Uani 0.5 1 d . U P I 2
H1I H 0.128979 0.120629 0.766802 0.072 Uiso 0.5 1 calc R U P I 2

loop_
_atom_site_aniso_label
_atom_site_aniso_U_11
_atom_site_aniso_U_22
_atom_site_aniso_U_33
_atom_site_aniso_U_23
_atom_site_aniso_U_13
_atom_site_aniso_U_12
Y1 0.0239(3) 0.0356(3) 0.0598(4) 0.0130(3) 0.0151(3) 0.0092(2)
Y2 0.0252(3) 0.0372(3) 0.0613(4) 0.0017(3) 0.0029(3) 0.0073(2)
Y4 0.0260(3) 0.0544(4) 0.0689(5) 0.0003(3) 0.0127(3) -0.0063(3)
Y3 0.0298(3) 0.0683(5) 0.0613(5) 0.0133(4) -0.0043(3) -0.0127(3)
P1 0.0307(8) 0.0332(8) 0.0437(9) 0.0068(7) 0.0166(7) 0.0070(6)
P2 0.0455(10) 0.0456(10) 0.0415(10) 0.0017(8) 0.0008(8) 0.0072(7)
P4 0.0477(10) 0.0457(10) 0.0443(10) -0.0022(8) 0.0172(8) -0.0109(8)
P3 0.0505(10) 0.0440(10) 0.0497(11) 0.0043(8) -0.0045(8) 0.0033(8)
O1 0.030(2) 0.032(2) 0.051(3) 0.0066(19) 0.0059(18) 0.0054(17)
O8 0.039(2) 0.032(2) 0.050(3) 0.0075(19) 0.0202(19) 0.0121(17)
O6 0.034(2) 0.038(2) 0.069(3) 0.002(2) 0.002(2) 0.0045(18)
O9 0.051(3) 0.050(3) 0.044(3) -0.006(2) 0.001(2) 0.015(2)
N5 0.028(2) 0.030(3) 0.034(3) 0.003(2) 0.003(2) 0.0068(19)
O18 0.051(3) 0.039(2) 0.065(3) 0.002(2) 0.018(2) -0.011(2)
O2 0.048(3) 0.043(3) 0.076(3) 0.024(2) 0.032(2) 0.020(2)
N4 0.023(2) 0.037(3) 0.029(3) 0.003(2) 0.0020(19) 0.0024(19)
O17 0.054(3) 0.052(3) 0.048(3) 0.009(2) -0.010(2) -0.001(2)
O16 0.035(2) 0.043(3) 0.081(4) 0.001(2) 0.010(2) -0.012(2)
N2 0.026(2) 0.035(3) 0.044(3) 0.007(2) 0.006(2) 0.010(2)
O10 0.033(2) 0.059(3) 0.078(4) -0.010(3) -0.010(2) 0.001(2)
N3 0.022(2) 0.041(3) 0.027(3) 0.002(2) 0.0040(19) 0.0041(19)
O4 0.039(3) 0.070(3) 0.069(3) -0.016(3) 0.002(2) 0.016(2)
O15 0.059(3) 0.051(3) 0.078(4) -0.018(3) 0.034(3) -0.020(2)
N7 0.029(3) 0.043(3) 0.044(3) -0.007(2) -0.002(2) 0.010(2)
O12 0.028(2) 0.085(4) 0.062(3) 0.029(3) -0.010(2) -0.019(2)
N1 0.031(3) 0.035(3) 0.050(3) 0.008(2) 0.009(2) 0.009(2)
N16 0.031(3) 0.052(3) 0.046(3) -0.002(3) 0.005(2) -0.003(2)
O3 0.029(2) 0.083(3) 0.051(3) -0.014(2) 0.005(2) 0.004(2)
N6 0.043(3) 0.031(3) 0.051(3) -0.006(2) 0.004(2) 0.004(2)
O11 0.057(3) 0.073(3) 0.056(3) 0.005(3) -0.008(2) -0.022(3)
N17 0.031(3) 0.058(3) 0.036(3) 0.000(2) 0.003(2) 0.007(2)
O7 0.045(3) 0.055(3) 0.099(4) 0.009(3) -0.012(3) 0.010(2)
N11 0.034(3) 0.059(3) 0.050(3) 0.012(3) 0.014(2) 0.008(2)
N19 0.033(3) 0.062(4) 0.058(4) 0.018(3) 0.000(3) -0.006(3)
N8 0.026(3) 0.048(3) 0.052(3) -0.016(3) 0.005(2) 0.004(2)
N12 0.029(3) 0.078(4) 0.049(3) 0.034(3) 0.009(2) 0.009(3)
O5 0.045(3) 0.079(4) 0.061(3) -0.021(3) -0.011(2) 0.017(2)
C12 0.032(3) 0.037(3) 0.040(4) -0.001(3) 0.004(3) 0.005(2)
N9 0.048(3) 0.045(3) 0.041(3) -0.006(2) 0.016(2) 0.010(2)
N18 0.023(3) 0.073(4) 0.040(3) 0.016(3) 0.001(2) -0.001(3)
N20 0.038(3) 0.059(4) 0.080(5) 0.022(3) -0.004(3) -0.014(3)
C10 0.026(3) 0.038(3) 0.047(4) 0.009(3) 0.010(3) 0.007(2)
C11 0.027(3) 0.032(3) 0.037(3) 0.001(3) 0.003(2) 0.004(2)
O14 0.051(3) 0.131(5) 0.093(4) 0.055(4) -0.014(3) -0.035(3)
C48 0.022(3) 0.044(4) 0.040(3) 0.010(3) 0.010(2) 0.009(2)
C125 0.038(3) 0.036(3) 0.040(4) 0.002(3) -0.003(3) -0.004(3)
C17 0.027(3) 0.032(3) 0.046(4) 0.001(3) 0.007(3) 0.007(2)
C18 0.037(3) 0.030(3) 0.040(4) -0.002(3) 0.007(3) 0.002(2)
C8 0.029(3) 0.037(3) 0.029(3) 0.003(2) 0.002(2) 0.000(2)
N10 0.055(4) 0.061(4) 0.038(3) 0.003(3) 0.011(3) 0.014(3)
C101 0.032(3) 0.043(4) 0.038(4) 0.002(3) 0.007(3) -0.005(3)
C59 0.030(3) 0.035(3) 0.047(4) 0.003(3) 0.013(3) 0.002(2)
C124 0.038(4) 0.048(4) 0.050(4) -0.001(3) 0.010(3) 0.000(3)
C65 0.046(4) 0.040(4) 0.053(4) 0.006(3) 0.024(3) 0.010(3)
C7 0.030(3) 0.039(3) 0.024(3) 0.001(2) 0.003(2) -0.001(2)
C107 0.0260(3) 0.0544(4) 0.0689(5) 0.0003(3) 0.0127(3) -0.0063(3)
C60 0.036(3) 0.040(3) 0.041(4) 0.006(3) 0.022(3) 0.010(3)
C6 0.030(3) 0.048(4) 0.044(4) 0.001(3) 0.010(3) -0.003(3)
C54 0.030(3) 0.035(3) 0.035(3) 0.001(3) 0.007(2) 0.004(2)
C15 0.036(3) 0.051(4) 0.055(4) -0.002(3) 0.015(3) 0.007(3)
C3 0.023(3) 0.042(3) 0.037(3) 0.000(3) 0.005(2) 0.008(2)
C4 0.023(3) 0.052(4) 0.048(4) -0.003(3) 0.008(3) 0.006(3)
N13 0.026(3) 0.133(7) 0.056(4) 0.049(4) -0.002(3) -0.005(4)
C5 0.025(3) 0.056(4) 0.047(4) -0.003(3) 0.014(3) -0.004(3)
C13 0.041(4) 0.039(4) 0.059(4) 0.011(3) 0.002(3) 0.016(3)
C58 0.036(3) 0.040(3) 0.048(4) 0.004(3) 0.016(3) 0.002(3)
C16 0.040(3) 0.038(3) 0.047(4) 0.002(3) 0.014(3) 0.009(3)
C51 0.028(3) 0.057(4) 0.047(4) 0.015(3) 0.012(3) 0.004(3)
C109 0.036(3) 0.072(5) 0.033(4) 0.004(3) 0.004(3) 0.011(3)
C126 0.041(4) 0.042(4) 0.051(4) -0.003(3) 0.002(3) -0.006(3)
C2 0.028(3) 0.044(4) 0.045(4) 0.002(3) 0.008(3) 0.012(3)
C41 0.041(4) 0.041(4) 0.050(4) 0.000(3) 0.016(3) 0.009(3)
O13 0.046(3) 0.122(5) 0.085(4) 0.048(4) -0.022(3) -0.024(3)
C131 0.046(4) 0.039(4) 0.046(4) 0.001(3) 0.004(3) 0.013(3)
C14 0.035(3) 0.043(4) 0.070(5) -0.002(3) 0.005(3) 0.015(3)
C64 0.058(4) 0.034(4) 0.078(5) 0.007(4) 0.029(4) 0.011(3)
C49 0.037(3) 0.046(4) 0.036(4) 0.002(3) 0.005(3) -0.001(3)
C23 0.047(4) 0.041(4) 0.056(4) 0.008(3) 0.018(3) 0.016(3)
C1 0.027(3) 0.049(4) 0.054(4) 0.008(3) 0.003(3) 0.017(3)
C19 0.034(3) 0.037(3) 0.055(4) 0.004(3) 0.005(3) 0.004(3)
C55 0.034(3) 0.053(4) 0.040(4) 0.007(3) 0.013(3) 0.010(3)
C75 0.076(5) 0.045(4) 0.066(5) 0.013(4) 0.034(4) 0.015(4)
C57 0.028(3) 0.050(4) 0.056(4) -0.002(3) 0.011(3) 0.002(3)
C72 0.047(4) 0.047(4) 0.046(4) 0.000(3) 0.011(3) 0.016(3)
C20 0.045(4) 0.039(4) 0.062(5) 0.004(3) 0.013(3) 0.001(3)
C74 0.049(4) 0.053(4) 0.061(5) 0.000(4) 0.017(3) 0.007(3)
C9 0.050(4) 0.040(4) 0.076(5) 0.018(3) 0.029(4) 0.002(3)
C53 0.032(3) 0.043(4) 0.045(4) 0.008(3) 0.014(3) 0.016(3)
C40 0.038(4) 0.039(4) 0.051(4) 0.000(3) 0.010(3) 0.011(3)
C73 0.040(4) 0.048(4) 0.051(4) 0.007(3) 0.012(3) 0.003(3)
N14 0.055(4) 0.111(6) 0.054(4) 0.038(4) -0.021(3) -0.041(4)
C25 0.043(4) 0.043(4) 0.052(4) -0.014(3) 0.000(3) 0.014(3)
C61 0.038(4) 0.043(4) 0.063(5) -0.002(3) 0.012(3) 0.005(3)
C165 0.041(4) 0.043(4) 0.053(4) 0.002(3) 0.013(3) -0.001(3)
C118 0.047(4) 0.038(4) 0.074(5) 0.008(3) -0.003(4) -0.012(3)
C71 0.048(4) 0.048(4) 0.050(4) 0.003(3) 0.004(3) -0.006(3)
N15 0.080(5) 0.088(6) 0.062(5) 0.015(4) -0.019(4) -0.037(4)
C50 0.037(3) 0.043(4) 0.047(4) 0.015(3) 0.004(3) -0.004(3)
C42 0.047(4) 0.047(4) 0.061(5) -0.001(3) 0.007(3) -0.002(3)
C129 0.053(4) 0.045(4) 0.055(5) 0.005(3) -0.010(3) -0.020(3)
C166 0.048(4) 0.039(3) 0.043(4) 0.002(3) 0.005(3) -0.004(3)
C21 0.063(5) 0.042(4) 0.054(4) 0.006(3) 0.015(3) 0.001(3)
C160 0.055(4) 0.050(4) 0.046(4) -0.001(3) 0.016(3) -0.015(3)
C132 0.047(4) 0.048(4) 0.044(4) -0.001(3) -0.001(3) 0.013(3)
C106 0.050(4) 0.054(4) 0.051(4) 0.005(3) 0.022(3) -0.006(3)
C22 0.064(5) 0.042(4) 0.063(5) 0.019(3) 0.018(4) 0.013(3)
C128 0.048(4) 0.054(4) 0.049(4) 0.010(3) -0.001(3) -0.016(3)
C159 0.066(5) 0.042(4) 0.073(5) -0.005(4) 0.022(4) -0.018(3)
C130 0.054(4) 0.048(4) 0.039(4) -0.003(3) -0.002(3) -0.004(3)
C66 0.045(4) 0.045(4) 0.048(4) 0.009(3) 0.001(3) -0.004(3)
C110 0.032(3) 0.087(6) 0.035(4) 0.011(4) 0.001(3) 0.019(3)
C26 0.031(3) 0.051(4) 0.052(4) -0.018(3) -0.002(3) 0.016(3)
C63 0.056(4) 0.039(4) 0.079(6) -0.001(4) 0.041(4) 0.001(3)
C30 0.033(3) 0.054(4) 0.048(4) -0.015(3) 0.012(3) 0.004(3)
C161 0.045(4) 0.044(4) 0.033(3) -0.002(3) 0.010(3) -0.009(3)
C127 0.043(4) 0.050(4) 0.054(4) 0.005(3) 0.005(3) -0.007(3)
C83 0.050(4) 0.072(5) 0.048(4) -0.006(4) -0.002(3) 0.016(4)
C47 0.0239(3) 0.0356(3) 0.0598(4) 0.0130(3) 0.0151(3) 0.0092(2)
C155 0.056(4) 0.043(4) 0.041(4) -0.004(3) 0.019(3) -0.012(3)
C100 0.038(4) 0.047(4) 0.047(4) 0.004(3) 0.010(3) 0.002(3)
C136 0.052(4) 0.042(4) 0.050(4) 0.005(3) 0.005(3) 0.019(3)
C31 0.045(4) 0.054(4) 0.049(4) -0.014(3) 0.015(3) -0.009(3)
C135 0.056(4) 0.057(4) 0.051(5) 0.006(3) 0.006(4) 0.020(4)
C162 0.055(4) 0.054(4) 0.049(4) -0.008(3) 0.016(3) -0.008(3)
C77 0.080(5) 0.041(4) 0.049(4) 0.005(3) 0.004(4) 0.016(4)
C139 0.077(5) 0.048(4) 0.056(5) 0.017(4) 0.029(4) 0.011(4)
C28 0.031(4) 0.079(5) 0.073(5) -0.014(4) 0.010(3) 0.017(4)
C27 0.031(4) 0.069(5) 0.072(5) -0.019(4) 0.002(3) 0.014(3)
C67 0.059(4) 0.052(4) 0.051(4) 0.004(3) -0.009(3) 0.004(3)
C24 0.044(4) 0.050(4) 0.081(6) 0.002(4) -0.017(4) 0.011(3)
C56 0.037(3) 0.050(4) 0.054(4) 0.013(3) 0.009(3) 0.017(3)
C117 0.040(4) 0.051(4) 0.061(5) 0.014(3) -0.002(3) -0.010(3)
C78 0.047(4) 0.061(4) 0.038(4) -0.007(3) 0.003(3) 0.007(3)
C52 0.034(3) 0.054(4) 0.044(4) 0.012(3) 0.015(3) 0.016(3)
C102 0.039(4) 0.055(4) 0.056(4) 0.005(3) 0.006(3) -0.005(3)
C143 0.055(4) 0.044(4) 0.057(4) 0.004(3) -0.001(3) -0.002(3)
C164 0.045(4) 0.047(4) 0.056(4) 0.006(3) 0.008(3) -0.005(3)
C33 0.071(5) 0.048(4) 0.049(4) -0.003(3) 0.009(4) 0.021(4)
C46 0.053(4) 0.060(5) 0.053(5) 0.000(4) 0.010(3) 0.011(3)
C94 0.099(7) 0.058(5) 0.053(5) 0.002(4) -0.020(5) -0.022(5)
C82 0.051(5) 0.096(6) 0.050(5) -0.010(4) 0.003(4) 0.019(4)
C137 0.072(5) 0.048(4) 0.048(4) 0.001(3) -0.008(4) 0.017(4)
C43 0.048(4) 0.058(5) 0.082(6) 0.002(4) 0.004(4) -0.012(4)
C158 0.077(5) 0.048(4) 0.060(5) 0.004(4) 0.022(4) -0.007(4)
C105 0.078(6) 0.062(5) 0.047(5) -0.007(4) 0.020(4) -0.030(4)
C62 0.052(4) 0.051(4) 0.070(5) -0.014(4) 0.024(4) -0.002(3)
C134 0.063(5) 0.058(5) 0.048(5) -0.012(4) -0.004(4) 0.021(4)
C70 0.055(4) 0.059(5) 0.050(4) 0.009(4) -0.007(3) -0.013(4)
C133 0.055(4) 0.050(4) 0.052(5) -0.001(3) -0.005(3) 0.014(3)
C114 0.030(4) 0.084(6) 0.057(5) 0.030(4) 0.004(3) 0.003(3)
C29 0.037(4) 0.079(5) 0.061(5) -0.017(4) 0.009(3) -0.003(4)
C108 0.055(4) 0.081(6) 0.057(5) -0.001(4) 0.012(4) 0.027(4)
C76 0.101(6) 0.049(5) 0.049(5) 0.008(4) 0.009(4) 0.017(4)
C149 0.061(5) 0.052(4) 0.066(5) -0.015(4) 0.028(4) -0.015(4)
C45 0.062(5) 0.062(5) 0.072(6) 0.003(4) 0.031(4) -0.007(4)
C163 0.051(4) 0.052(4) 0.061(5) -0.004(4) 0.004(4) -0.010(3)
C85 0.038(4) 0.099(6) 0.061(5) 0.040(4) 0.023(3) 0.017(4)
C138 0.079(5) 0.052(4) 0.071(5) 0.015(4) 0.041(4) 0.017(4)
C111 0.035(4) 0.116(7) 0.054(5) 0.023(5) 0.014(3) 0.009(4)
C115 0.029(4) 0.078(5) 0.079(6) 0.034(4) -0.002(3) -0.018(3)
C44 0.054(5) 0.057(5) 0.091(7) -0.012(5) 0.026(5) -0.009(4)
C34 0.071(5) 0.065(5) 0.042(4) -0.005(4) 0.013(4) 0.026(4)
C157 0.088(6) 0.062(5) 0.044(4) 0.011(4) -0.004(4) -0.012(4)
C156 0.077(5) 0.055(5) 0.043(4) 0.000(3) 0.002(4) -0.011(4)
C123 0.054(4) 0.037(4) 0.090(6) 0.003(4) -0.017(4) 0.001(3)
C39 0.067(5) 0.072(5) 0.062(5) -0.010(4) -0.003(4) 0.033(4)
C79 0.065(5) 0.081(6) 0.063(5) -0.026(4) 0.029(4) -0.012(4)
C113 0.029(4) 0.118(8) 0.068(5) 0.043(5) 0.001(3) -0.009(4)
C104 0.056(5) 0.100(7) 0.039(4) 0.003(4) 0.006(3) -0.036(5)
C81 0.052(5) 0.124(8) 0.059(5) -0.029(5) 0.007(4) -0.002(5)
C86 0.035(4) 0.147(9) 0.047(5) 0.051(5) 0.014(3) 0.018(5)
C35 0.093(6) 0.069(6) 0.055(5) 0.004(4) 0.019(4) 0.035(5)
C103 0.039(4) 0.091(6) 0.048(4) 0.001(4) -0.005(3) -0.011(4)
C119 0.057(5) 0.066(6) 0.127(8) -0.024(6) -0.010(5) -0.010(4)
C32 0.066(5) 0.089(6) 0.073(6) 0.005(5) 0.012(4) -0.020(5)
C121 0.066(5) 0.059(5) 0.094(7) -0.001(5) -0.007(5) 0.001(4)
C37 0.111(8) 0.090(7) 0.045(5) 0.001(5) 0.011(5) 0.056(6)
C36 0.107(8) 0.084(6) 0.062(6) 0.018(5) 0.014(5) 0.042(6)
C122 0.057(5) 0.045(4) 0.113(7) -0.004(5) -0.011(5) 0.005(4)
C69 0.071(5) 0.067(5) 0.051(5) 0.009(4) -0.017(4) -0.008(4)
C93 0.072(6) 0.078(6) 0.057(5) 0.019(4) -0.016(4) -0.034(5)
C99 0.097(7) 0.065(6) 0.075(6) -0.001(5) -0.015(5) -0.023(5)
C112 0.042(5) 0.125(8) 0.070(6) 0.035(5) 0.022(4) 0.026(5)
C95 0.119(8) 0.098(8) 0.075(7) 0.005(6) -0.035(6) -0.049(7)
C68 0.072(5) 0.065(5) 0.065(6) 0.007(4) -0.018(4) 0.014(4)
C98 0.123(8) 0.056(5) 0.100(8) -0.014(5) 0.016(6) -0.008(5)
C38 0.089(6) 0.103(7) 0.047(5) -0.010(5) 0.000(4) 0.052(6)
C150 0.071(5) 0.079(6) 0.069(6) -0.008(5) 0.018(4) 0.000(4)
C91 0.063(6) 0.128(8) 0.079(7) 0.018(6) -0.008(5) -0.035(6)
C80 0.066(6) 0.109(8) 0.090(7) -0.029(6) 0.034(5) -0.025(5)
C116 0.039(4) 0.081(6) 0.146(9) 0.027(6) 0.003(5) -0.026(4)
C120 0.091(7) 0.071(6) 0.109(8) -0.026(6) -0.017(6) -0.018(5)
C84 0.077(6) 0.107(8) 0.114(8) 0.045(6) 0.055(6) 0.047(5)
C97 0.174(13) 0.069(7) 0.076(7) -0.006(5) -0.004(8) -0.036(8)
C96 0.157(11) 0.080(7) 0.056(6) -0.015(5) -0.017(7) -0.037(8)
C146 0.067(5) 0.079(6) 0.141(8) 0.006(6) 0.031(6) -0.011(5)
C154 0.104(7) 0.077(6) 0.062(5) -0.024(4) 0.042(5) -0.042(5)
C151 0.080(7) 0.098(8) 0.133(10) -0.053(8) 0.031(7) 0.013(6)
C92 0.079(8) 0.254(17) 0.154(12) -0.030(12) -0.011(8) -0.098(10)
C142 0.067(12) 0.036(9) 0.035(9) 0.007(7) -0.010(8) 0.005(8)
C144 0.065(8) 0.054(7) 0.106(10) 0.025(7) 0.011(8) -0.002(6)
C140 0.07(2) 0.053(18) 0.039(14) -0.001(12) 0.022(13) 0.013(13)
C87A 0.022(9) 0.11(2) 0.037(10) 0.020(13) 0.001(7) -0.005(13)
C88A 0.025(11) 0.13(3) 0.050(13) 0.001(17) 0.009(8) 0.018(16)
C90A 0.033(10) 0.080(18) 0.042(11) 0.027(15) -0.005(7) -0.016(15)
C141 0.131(18) 0.080(13) 0.055(11) 0.007(10) 0.020(11) 0.048(13)
C148 0.043(8) 0.052(8) 0.060(10) 0.000(8) 0.004(8) 0.005(6)
C145 0.056(8) 0.056(9) 0.090(11) 0.006(8) 0.008(8) -0.007(7)
C153 0.08(2) 0.11(3) 0.06(2) -0.04(2) 0.033(15) -0.06(2)
C1A 0.092(11) 0.065(9) 0.049(8) 0.000(7) -0.011(7) 0.023(8)
C1B 0.089(16) 0.036(9) 0.051(10) 0.011(7) 0.040(11) 0.013(10)
C1C 0.059(10) 0.082(11) 0.072(11) -0.019(10) 0.025(9) -0.003(9)
C87B 0.017(11) 0.074(16) 0.078(15) 0.004(13) 0.002(9) -0.006(11)
C88B 0.039(13) 0.07(2) 0.049(15) -0.013(15) 0.014(9) 0.027(15)
C90B 0.021(8) 0.044(12) 0.045(11) 0.023(12) -0.008(7) -0.014(11)
C1D 0.112(14) 0.037(8) 0.039(8) 0.008(6) 0.003(9) 0.022(9)
C1E 0.057(9) 0.046(8) 0.051(9) 0.007(8) 0.013(8) 0.008(7)
C1F 0.085(11) 0.084(11) 0.113(12) -0.019(10) 0.019(10) -0.013(9)
C1G 0.050(15) 0.087(18) 0.032(13) -0.017(11) 0.002(9) -0.023(14)
C89A 0.019(11) 0.08(2) 0.051(16) 0.018(19) -0.001(9) 0.010(17)
C89B 0.041(11) 0.068(16) 0.039(9) 0.019(13) -0.002(7) 0.006(13)
C152 0.067(12) 0.078(13) 0.092(15) -0.022(11) 0.021(11) 0.005(10)
C1H 0.068(14) 0.071(15) 0.031(10) 0.011(10) 0.031(9) 0.017(12)
C147 0.059(11) 0.081(13) 0.047(11) -0.003(10) 0.005(9) 0.026(9)
C1I 0.041(8) 0.062(9) 0.077(11) -0.003(9) 0.012(8) -0.001(7)

loop_
_atom_type_symbol
_atom_type_description
_atom_type_scat_dispersion_real
_atom_type_scat_dispersion_imag
_atom_type_scat_source
C C 0.0033 0.0016 'International Tables Vol C Tables 4.2.6.8 and 6.1.1.4'
H H 0.0000 0.0000 'International Tables Vol C Tables 4.2.6.8 and 6.1.1.4'
N N 0.0061 0.0033 'International Tables Vol C Tables 4.2.6.8 and 6.1.1.4'
O O 0.0106 0.0060 'International Tables Vol C Tables 4.2.6.8 and 6.1.1.4'
P P 0.1023 0.0942 'International Tables Vol C Tables 4.2.6.8 and 6.1.1.4'
Y Y -2.7962 3.5667 'International Tables Vol C Tables 4.2.6.8 and 6.1.1.4'

loop_
_geom_angle_atom_site_label_1
_geom_angle_atom_site_label_2
_geom_angle_atom_site_label_3
_geom_angle
_geom_angle_site_symmetry_1
_geom_angle_site_symmetry_3
_geom_angle_publ_flag
O1 Y1 O8 87.23(14) . . ?
O1 Y1 O2 100.94(14) . . ?
O1 Y1 N4 164.53(14) . . ?
O1 Y1 N2 65.59(14) . . ?
O1 Y1 N3 130.17(14) . . ?
O1 Y1 O3 92.87(16) . . ?
O1 Y1 C47 89.16(16) . . ?
O8 Y1 O2 79.84(15) . . ?
O8 Y1 N4 91.94(14) . . ?
O8 Y1 N2 75.53(15) . . ?
O8 Y1 N3 80.95(14) . . ?
O8 Y1 O3 153.45(14) . . ?
O8 Y1 C47 176.14(16) . . ?
O2 Y1 N4 63.76(14) . . ?
O2 Y1 N2 152.26(16) . . ?
O2 Y1 N3 123.81(15) . . ?
O2 Y1 C47 99.53(17) . . ?
N4 Y1 N2 129.06(15) . . ?
N4 Y1 N3 64.73(15) . . ?
N4 Y1 C47 91.18(16) . . ?
N2 Y1 C47 104.18(17) . . ?
N3 Y1 N2 64.58(15) . . ?
N3 Y1 C47 102.45(16) . . ?
O4 Y1 O1 87.99(17) . . ?
O4 Y1 O8 149.72(15) . . ?
O4 Y1 O2 71.77(17) . . ?
O4 Y1 N4 84.96(17) . . ?
O4 Y1 N2 128.60(17) . . ?
O4 Y1 N3 123.71(17) . . ?
O4 Y1 O3 56.69(15) . . ?
O4 Y1 C47 28.56(16) . . ?
O3 Y1 O2 125.97(16) . . ?
O3 Y1 N4 94.71(16) . . ?
O3 Y1 N2 80.36(16) . . ?
O3 Y1 N3 78.77(15) . . ?
O3 Y1 C47 28.18(15) . . ?
O6 Y2 O9 85.58(16) . . ?
O6 Y2 N7 63.82(15) . . ?
O6 Y2 O3 107.00(17) . . ?
O6 Y2 O7 97.22(17) . . ?
O6 Y2 N8 127.77(16) . . ?
O6 Y2 O5 84.38(17) . . ?
O6 Y2 N9 159.51(18) . . ?
O6 Y2 C47 93.68(17) . . ?
O9 Y2 N7 82.75(16) . . ?
O9 Y2 O3 154.30(15) . . ?
O9 Y2 N8 78.15(16) . . ?
O9 Y2 N9 82.14(16) . . ?
O9 Y2 C47 177.38(17) . . ?
N7 Y2 C47 99.19(17) . . ?
O3 Y2 N7 83.03(17) . . ?
O3 Y2 N8 76.46(15) . . ?
O3 Y2 N9 90.86(17) . . ?
O3 Y2 C47 28.24(16) . . ?
O7 Y2 O9 81.81(17) . . ?
O7 Y2 N7 156.40(18) . . ?
O7 Y2 O3 117.52(18) . . ?
O7 Y2 N8 128.20(19) . . ?
O7 Y2 N9 64.88(18) . . ?
O7 Y2 C47 95.80(19) . . ?
N8 Y2 N7 65.06(17) . . ?
N8 Y2 C47 104.24(17) . . ?
O5 Y2 O9 148.69(16) . . ?
O5 Y2 N7 118.48(18) . . ?
O5 Y2 O3 56.64(15) . . ?
O5 Y2 O7 70.18(19) . . ?
O5 Y2 N8 130.40(16) . . ?
O5 Y2 N9 97.73(18) . . ?
O5 Y2 C47 28.69(16) . . ?
N9 Y2 N7 130.11(17) . . ?
N9 Y2 N8 65.37(18) . . ?
N9 Y2 C47 97.84(17) . . ?
O18 Y4 O15 79.84(17) . . ?
O18 Y4 O12 152.42(14) . . ?
O18 Y4 N17 90.81(16) . . ?
O18 Y4 N19 74.68(17) . . ?
O18 Y4 N18 80.44(16) . . ?
O18 Y4 C107 175.82(18) . . ?
O16 Y4 O18 88.37(17) . . ?
O16 Y4 O15 99.42(16) . . ?
O16 Y4 O12 91.38(18) . . ?
O16 Y4 N17 163.04(16) . . ?
O16 Y4 N19 66.26(17) . . ?
O16 Y4 N18 131.75(18) . . ?
O16 Y4 C107 87.55(19) . . ?
O15 Y4 O12 127.27(17) . . ?
O15 Y4 N17 63.80(16) . . ?
O15 Y4 N19 150.84(19) . . ?
O15 Y4 N18 123.94(18) . . ?
O15 Y4 C107 99.95(19) . . ?
O12 Y4 N17 97.09(18) . . ?
O12 Y4 N19 80.00(17) . . ?
O12 Y4 N18 79.23(16) . . ?
O12 Y4 C107 28.74(16) . . ?
N17 Y4 N18 64.61(18) . . ?
N17 Y4 C107 92.83(19) . . ?
N19 Y4 N17 129.65(18) . . ?
N19 Y4 N18 65.5(2) . . ?
N19 Y4 C107 104.43(19) . . ?
N18 Y4 C107 102.98(18) . . ?
O14 Y4 O18 150.80(18) . . ?
O14 Y4 O16 90.7(2) . . ?
O14 Y4 O15 71.52(19) . . ?
O14 Y4 O12 56.78(17) . . ?
O14 Y4 N17 81.8(2) . . ?
O14 Y4 N19 130.9(2) . . ?
O14 Y4 N18 120.4(2) . . ?
O14 Y4 C107 28.47(18) . . ?
O17 Y3 O10 76.75(17) . . ?
O17 Y3 O12 158.19(15) . . ?
O17 Y3 N12 91.30(17) . . ?
O17 Y3 C107 171.47(18) . . ?
O17 Y3 N13 85.53(18) . . ?
O17 Y3 N14 77.53(18) . . ?
O10 Y3 O12 124.46(17) . . ?
O10 Y3 N12 63.89(16) . . ?
O10 Y3 C107 97.6(2) . . ?
O10 Y3 N13 124.3(2) . . ?
O10 Y3 N14 151.4(2) . . ?
O12 Y3 N12 94.20(18) . . ?
O12 Y3 C107 29.05(17) . . ?
O12 Y3 N13 77.95(18) . . ?
O12 Y3 N14 82.64(18) . . ?
O11 Y3 O17 87.53(17) . . ?
O11 Y3 O10 103.18(16) . . ?
O11 Y3 O12 91.69(18) . . ?
O11 Y3 N12 166.89(17) . . ?
O11 Y3 C107 87.53(19) . . ?
O11 Y3 N13 128.6(2) . . ?
O11 Y3 N14 63.4(2) . . ?
N12 Y3 C107 91.95(19) . . ?
N12 Y3 N14 129.0(2) . . ?
N13 Y3 N12 64.3(2) . . ?
N13 Y3 C107 103.0(2) . . ?
N13 Y3 N14 65.4(3) . . ?
O13 Y3 O17 145.00(17) . . ?
O13 Y3 O10 70.39(19) . . ?
O13 Y3 O12 56.67(16) . . ?
O13 Y3 O11 88.4(2) . . ?
O13 Y3 N12 85.0(2) . . ?
O13 Y3 C107 27.83(18) . . ?
O13 Y3 N13 123.0(2) . . ?
O13 Y3 N14 130.3(2) . . ?
N14 Y3 C107 106.3(2) . . ?
O8 P1 C48 110.7(3) . . ?
O8 P1 C60 109.2(3) . . ?
O8 P1 C54 112.2(2) . . ?
C48 P1 C60 110.0(3) . . ?
C54 P1 C48 108.4(3) . . ?
C54 P1 C60 106.2(3) . . ?
O9 P2 C72 111.5(3) . . ?
O9 P2 C66 111.0(3) . . ?
O9 P2 C78 110.2(3) . . ?
C72 P2 C66 107.4(3) . . ?
C72 P2 C78 108.7(3) . . ?
C78 P2 C66 107.8(3) . . ?
O18 P4 C161 111.9(3) . . ?
O18 P4 C155 109.8(3) . . ?
O18 P4 C149 110.9(3) . . ?
C161 P4 C149 107.8(3) . . ?
C155 P4 C161 107.1(3) . . ?
C155 P4 C149 109.3(3) . . ?
O17 P3 C131 111.9(3) . . ?
O17 P3 C143 110.9(3) . . ?
O17 P3 C137 112.1(3) . . ?
C143 P3 C131 109.1(3) . . ?
C143 P3 C137 107.9(4) . . ?
C137 P3 C131 104.7(3) . . ?
C17 O1 Y1 120.2(3) . . ?
P1 O8 Y1 176.9(3) . . ?
C40 O6 Y2 122.2(4) . . ?
P2 O9 Y2 168.0(3) . . ?
C10 N5 N4 109.1(4) . . ?
P4 O18 Y4 178.3(3) . . ?
C10 O2 Y1 115.1(4) . . ?
N5 N4 Y1 118.2(3) . . ?
C8 N4 Y1 122.9(4) . . ?
C8 N4 N5 118.4(5) . . ?
P3 O17 Y3 176.5(3) . . ?
C117 O16 Y4 120.1(4) . . ?
N1 N2 Y1 117.8(3) . . ?
C2 N2 Y1 122.4(4) . . ?
C2 N2 N1 118.5(5) . . ?
C100 O10 Y3 118.6(4) . . ?
C7 N3 Y1 119.6(3) . . ?
C3 N3 Y1 120.0(4) . . ?
C3 N3 C7 120.3(5) . . ?
C47 O4 Y1 95.4(4) . . ?
C124 O15 Y4 115.0(4) . . ?
N6 N7 Y2 118.8(3) . . ?
C25 N7 Y2 122.4(5) . . ?
C25 N7 N6 118.8(5) . . ?
Y3 O12 Y4 168.1(3) . . ?
C107 O12 Y4 88.8(4) . . ?
C107 O12 Y3 87.8(4) . . ?
C17 N1 N2 109.5(4) . . ?
C124 N16 N17 108.0(5) . . ?
Y2 O3 Y1 176.3(2) . . ?
C47 O3 Y1 89.6(4) . . ?
C47 O3 Y2 90.5(4) . . ?
C40 N6 N7 108.5(5) . . ?
C93 O11 Y3 122.8(6) . . ?
N16 N17 Y4 118.4(3) . . ?
C109 N17 Y4 123.2(5) . . ?
C109 N17 N16 117.6(5) . . ?
C33 O7 Y2 118.7(4) . . ?
C100 N11 N12 109.3(5) . . ?
N20 N19 Y4 117.7(4) . . ?
C115 N19 Y4 122.8(5) . . ?
C115 N19 N20 118.8(6) . . ?
C26 N8 Y2 119.2(4) . . ?
C30 N8 Y2 119.0(4) . . ?
C30 N8 C26 120.8(5) . . ?
N11 N12 Y3 118.5(4) . . ?
C85 N12 Y3 122.2(6) . . ?
C85 N12 N11 117.5(7) . . ?
C47 O5 Y2 92.9(3) . . ?
C11 C12 H12 119.6 . . ?
C13 C12 H12 119.6 . . ?
C13 C12 C11 120.7(6) . . ?
N10 N9 Y2 118.2(4) . . ?
C31 N9 Y2 121.8(5) . . ?
C31 N9 N10 120.0(6) . . ?
C110 N18 Y4 119.8(4) . . ?
C110 N18 C114 120.7(6) . . ?
C114 N18 Y4 119.5(5) . . ?
C117 N20 N19 109.5(5) . . ?
N5 C10 C11 115.5(5) . . ?
O2 C10 N5 126.1(5) . . ?
O2 C10 C11 118.2(5) . . ?
C12 C11 C10 122.2(5) . . ?
C12 C11 C16 118.4(5) . . ?
C16 C11 C10 119.3(5) . . ?
C107 O14 Y4 96.2(4) . . ?
C49 C48 P1 118.2(4) . . ?
C53 C48 P1 122.6(5) . . ?
C53 C48 C49 119.2(5) . . ?
C126 C125 C124 118.9(5) . . ?
C130 C125 C124 122.8(6) . . ?
C130 C125 C126 118.3(6) . . ?
O1 C17 N1 126.5(5) . . ?
O1 C17 C18 117.2(5) . . ?
N1 C17 C18 116.2(5) . . ?
C23 C18 C17 122.2(5) . . ?
C23 C18 C19 118.2(6) . . ?
C19 C18 C17 119.6(5) . . ?
N4 C8 C7 115.2(5) . . ?
N4 C8 C9 125.1(5) . . ?
C7 C8 C9 119.7(5) . . ?
C33 N10 N9 110.3(6) . . ?
C106 C101 C100 121.8(6) . . ?
C106 C101 C102 118.7(6) . . ?
C102 C101 C100 119.5(6) . . ?
C54 C59 H59 119.9 . . ?
C58 C59 H59 119.9 . . ?
C58 C59 C54 120.1(6) . . ?
O15 C124 N16 126.4(6) . . ?
O15 C124 C125 117.9(5) . . ?
N16 C124 C125 115.5(6) . . ?
C60 C65 H65 120.5 . . ?
C60 C65 C64 119.0(7) . . ?
C64 C65 H65 120.5 . . ?
N3 C7 C8 116.2(5) . . ?
N3 C7 C6 121.8(5) . . ?
C6 C7 C8 121.8(5) . . ?
Y3 C107 Y4 124.5(2) . . ?
O12 C107 Y4 62.5(4) . . ?
O12 C107 Y3 63.2(3) . . ?
O14 C107 Y4 55.3(4) . . ?
O14 C107 Y3 179.1(6) . . ?
O14 C107 O12 116.5(6) . . ?
O13 C107 Y4 176.6(5) . . ?
O13 C107 Y3 57.8(4) . . ?
O13 C107 O12 120.3(6) . . ?
O13 C107 O14 122.4(6) . . ?
C65 C60 P1 117.5(5) . . ?
C61 C60 P1 122.5(5) . . ?
C61 C60 C65 120.0(6) . . ?
C7 C6 H6 120.9 . . ?
C5 C6 C7 118.2(6) . . ?
C5 C6 H6 120.9 . . ?
C59 C54 P1 117.7(4) . . ?
C55 C54 P1 122.8(4) . . ?
C55 C54 C59 119.5(5) . . ?
C16 C15 H15 119.9 . . ?
C14 C15 H15 119.9 . . ?
C14 C15 C16 120.2(6) . . ?
N3 C3 C4 120.1(5) . . ?
N3 C3 C2 116.9(5) . . ?
C4 C3 C2 122.9(5) . . ?
C3 C4 H4 120.4 . . ?
C5 C4 C3 119.1(5) . . ?
C5 C4 H4 120.4 . . ?
C86 N13 Y3 119.4(5) . . ?
C86 N13 C90B 130.1(11) . . ?
C90A N13 Y3 130.8(15) . . ?
C90A N13 C86 109.1(16) . . ?
C90B N13 Y3 110.4(10) . . ?
C6 C5 H5 119.7 . . ?
C4 C5 C6 120.5(5) . . ?
C4 C5 H5 119.7 . . ?
C12 C13 H13 119.8 . . ?
C14 C13 C12 120.3(6) . . ?
C14 C13 H13 119.8 . . ?
C59 C58 H58 120.3 . . ?
C57 C58 C59 119.3(6) . . ?
C57 C58 H58 120.3 . . ?
C11 C16 H16 119.8 . . ?
C15 C16 C11 120.4(6) . . ?
C15 C16 H16 119.8 . . ?
C50 C51 H51 120.0 . . ?
C50 C51 C52 120.0(6) . . ?
C52 C51 H51 120.0 . . ?
N17 C109 C110 113.7(6) . . ?
N17 C109 C108 124.6(6) . . ?
C110 C109 C108 121.6(6) . . ?
C125 C126 H126 119.4 . . ?
C125 C126 C127 121.2(6) . . ?
C127 C126 H126 119.4 . . ?
N2 C2 C3 115.3(5) . . ?
N2 C2 C1 123.7(6) . . ?
C3 C2 C1 120.8(5) . . ?
C42 C41 C40 117.8(6) . . ?
C46 C41 C40 123.7(6) . . ?
C46 C41 C42 118.4(6) . . ?
C107 O13 Y3 94.4(4) . . ?
C132 C131 P3 115.7(5) . . ?
C136 C131 P3 123.6(5) . . ?
C136 C131 C132 120.3(6) . . ?
C15 C14 H14 120.1 . . ?
C13 C14 C15 119.9(6) . . ?
C13 C14 H14 120.1 . . ?
C65 C64 H64 119.7 . . ?
C63 C64 C65 120.6(7) . . ?
C63 C64 H64 119.7 . . ?
C48 C49 H49 119.7 . . ?
C50 C49 C48 120.5(6) . . ?
C50 C49 H49 119.7 . . ?
C18 C23 H23 119.7 . . ?
C22 C23 C18 120.7(6) . . ?
C22 C23 H23 119.7 . . ?
C2 C1 H1J 109.5 . . ?
C2 C1 H1K 109.5 . . ?
C2 C1 H1L 109.5 . . ?
H1J C1 H1K 109.5 . . ?
H1J C1 H1L 109.5 . . ?
H1K C1 H1L 109.5 . . ?
C18 C19 H19 119.5 . . ?
C20 C19 C18 121.1(6) . . ?
C20 C19 H19 119.5 . . ?
C54 C55 H55 120.1 . . ?
C54 C55 C56 119.8(6) . . ?
C56 C55 H55 120.1 . . ?
C74 C75 H75 119.5 . . ?
C76 C75 H75 119.5 . . ?
C76 C75 C74 121.0(7) . . ?
C58 C57 H57 119.5 . . ?
C56 C57 C58 121.1(6) . . ?
C56 C57 H57 119.5 . . ?
C73 C72 P2 122.6(5) . . ?
C73 C72 C77 119.2(7) . . ?
C77 C72 P2 118.0(5) . . ?
C19 C20 H20 120.0 . . ?
C19 C20 C21 119.9(6) . . ?
C21 C20 H20 120.0 . . ?
C75 C74 H74 120.5 . . ?
C75 C74 C73 119.0(7) . . ?
C73 C74 H74 120.5 . . ?
C8 C9 H9A 109.5 . . ?
C8 C9 H9B 109.5 . . ?
C8 C9 H9C 109.5 . . ?
H9A C9 H9B 109.5 . . ?
H9A C9 H9C 109.5 . . ?
H9B C9 H9C 109.5 . . ?
C48 C53 H53 120.2 . . ?
C52 C53 C48 119.7(6) . . ?
C52 C53 H53 120.2 . . ?
O6 C40 N6 125.3(6) . . ?
O6 C40 C41 117.5(5) . . ?
N6 C40 C41 117.2(6) . . ?
C72 C73 C74 120.6(7) . . ?
C72 C73 H73 119.7 . . ?
C74 C73 H73 119.7 . . ?
N15 N14 Y3 119.5(5) . . ?
C91 N14 Y3 121.9(8) . . ?
C91 N14 N15 118.2(9) . . ?
N7 C25 C26 115.7(6) . . ?
N7 C25 C24 123.0(6) . . ?
C26 C25 C24 121.2(6) . . ?
C60 C61 H61 120.0 . . ?
C62 C61 C60 119.9(7) . . ?
C62 C61 H61 120.0 . . ?
C166 C165 H165 120.1 . . ?
C164 C165 H165 120.1 . . ?
C164 C165 C166 119.8(6) . . ?
C123 C118 C117 119.1(6) . . ?
C123 C118 C119 118.0(7) . . ?
C119 C118 C117 122.9(7) . . ?
C66 C71 H71 120.2 . . ?
C70 C71 H71 120.2 . . ?
C70 C71 C66 119.5(7) . . ?
C93 N15 N14 109.0(7) . . ?
C51 C50 H50 120.0 . . ?
C49 C50 C51 120.0(6) . . ?
C49 C50 H50 120.0 . . ?
C41 C42 H42 119.2 . . ?
C41 C42 C43 121.6(7) . . ?
C43 C42 H42 119.2 . . ?
C128 C129 H129 119.8 . . ?
C128 C129 C130 120.5(6) . . ?
C130 C129 H129 119.8 . . ?
C165 C166 H166 119.7 . . ?
C165 C166 C161 120.7(6) . . ?
C161 C166 H166 119.7 . . ?
C20 C21 H21 120.2 . . ?
C22 C21 C20 119.6(6) . . ?
C22 C21 H21 120.2 . . ?
C159 C160 H160 119.9 . . ?
C159 C160 C155 120.1(7) . . ?
C155 C160 H160 119.9 . . ?
C131 C132 H132 120.3 . . ?
C133 C132 C131 119.4(7) . . ?
C133 C132 H132 120.3 . . ?
C101 C106 H106 119.3 . . ?
C105 C106 C101 121.4(7) . . ?
C105 C106 H106 119.3 . . ?
C23 C22 H22 119.7 . . ?
C21 C22 C23 120.6(6) . . ?
C21 C22 H22 119.7 . . ?
C129 C128 H128 120.5 . . ?
C127 C128 C129 119.0(6) . . ?
C127 C128 H128 120.5 . . ?
C160 C159 H159 119.8 . . ?
C158 C159 C160 120.4(7) . . ?
C158 C159 H159 119.8 . . ?
C125 C130 C129 120.6(6) . . ?
C125 C130 H130 119.7 . . ?
C129 C130 H130 119.7 . . ?
C71 C66 P2 122.8(5) . . ?
C67 C66 P2 117.7(5) . . ?
C67 C66 C71 119.5(6) . . ?
N18 C110 C109 117.3(5) . . ?
N18 C110 C111 121.6(7) . . ?
C111 C110 C109 120.9(7) . . ?
N8 C26 C25 116.6(5) . . ?
N8 C26 C27 120.0(7) . . ?
C27 C26 C25 123.3(6) . . ?
C64 C63 H63 119.8 . . ?
C64 C63 C62 120.5(7) . . ?
C62 C63 H63 119.8 . . ?
N8 C30 C31 117.0(5) . . ?
N8 C30 C29 120.2(7) . . ?
C29 C30 C31 122.6(7) . . ?
C166 C161 P4 118.3(5) . . ?
C166 C161 C162 118.3(6) . . ?
C162 C161 P4 123.3(5) . . ?
C126 C127 H127 119.8 . . ?
C128 C127 C126 120.4(7) . . ?
C128 C127 H127 119.8 . . ?
C78 C83 H83 120.1 . . ?
C78 C83 C82 119.8(8) . . ?
C82 C83 H83 120.1 . . ?
Y2 C47 Y1 123.4(2) . . ?
O4 C47 Y1 56.0(3) . . ?
O4 C47 Y2 178.9(5) . . ?
O3 C47 Y1 62.2(3) . . ?
O3 C47 Y2 61.2(3) . . ?
O3 C47 O4 118.1(6) . . ?
O3 C47 O5 118.7(6) . . ?
O5 C47 Y1 173.7(5) . . ?
O5 C47 Y2 58.4(3) . . ?
O5 C47 O4 122.2(5) . . ?
C160 C155 P4 118.0(6) . . ?
C156 C155 P4 123.3(5) . . ?
C156 C155 C160 118.6(6) . . ?
O10 C100 N11 125.4(6) . . ?
O10 C100 C101 118.2(5) . . ?
N11 C100 C101 116.4(6) . . ?
C131 C136 H136 120.2 . . ?
C135 C136 C131 119.5(7) . . ?
C135 C136 H136 120.2 . . ?
N9 C31 C30 116.1(6) . . ?
N9 C31 C32 121.7(7) . . ?
C30 C31 C32 122.1(6) . . ?
C136 C135 H135 119.6 . . ?
C136 C135 C134 120.9(7) . . ?
C134 C135 H135 119.6 . . ?
C161 C162 H162 119.6 . . ?
C163 C162 C161 120.8(6) . . ?
C163 C162 H162 119.6 . . ?
C72 C77 H77 119.7 . . ?
C76 C77 C72 120.6(7) . . ?
C76 C77 H77 119.7 . . ?
C138 C139 H139 120.8 . . ?
C138 C139 H13A 120.7 . . ?
C138 C139 C140 118.3(15) . . ?
C140 C139 H139 120.8 . . ?
C1B C139 H13A 120.7 . . ?
C1B C139 C138 118.6(13) . . ?
C27 C28 H28 119.9 . . ?
C27 C28 C29 120.2(6) . . ?
C29 C28 H28 119.9 . . ?
C26 C27 H27 119.9 . . ?
C28 C27 C26 120.2(7) . . ?
C28 C27 H27 119.9 . . ?
C66 C67 H67 119.5 . . ?
C68 C67 C66 121.0(7) . . ?
C68 C67 H67 119.5 . . ?
C25 C24 H24A 109.5 . . ?
C25 C24 H24B 109.5 . . ?
C25 C24 H24C 109.5 . . ?
H24A C24 H24B 109.5 . . ?
H24A C24 H24C 109.5 . . ?
H24B C24 H24C 109.5 . . ?
C55 C56 H56 120.0 . . ?
C57 C56 C55 120.1(6) . . ?
C57 C56 H56 120.0 . . ?
O16 C117 N20 125.6(7) . . ?
O16 C117 C118 117.0(6) . . ?
N20 C117 C118 117.4(6) . . ?
C83 C78 P2 123.3(6) . . ?
C79 C78 P2 118.3(5) . . ?
C79 C78 C83 118.4(7) . . ?
C51 C52 C53 120.5(6) . . ?
C51 C52 H52 119.7 . . ?
C53 C52 H52 119.7 . . ?
C101 C102 H102 120.1 . . ?
C103 C102 C101 119.8(7) . . ?
C103 C102 H102 120.1 . . ?
C144 C143 P3 126.3(8) . . ?
C148 C143 P3 116.5(9) . . ?
C148 C143 C144 111.0(12) . . ?
C1C C143 P3 114.6(9) . . ?
C1C C143 C1E 105.0(12) . . ?
C1E C143 P3 121.0(8) . . ?
C165 C164 H164 120.2 . . ?
C163 C164 C165 119.7(6) . . ?
C163 C164 H164 120.2 . . ?
O7 C33 N10 125.1(7) . . ?
O7 C33 C34 116.0(7) . . ?
N10 C33 C34 118.8(7) . . ?
C41 C46 H46 119.7 . . ?
C41 C46 C45 120.7(7) . . ?
C45 C46 H46 119.7 . . ?
C99 C94 C93 119.8(7) . . ?
C99 C94 C95 117.8(10) . . ?
C95 C94 C93 122.4(10) . . ?
C83 C82 H82 120.0 . . ?
C81 C82 C83 120.0(8) . . ?
C81 C82 H82 120.0 . . ?
C138 C137 P3 124.4(6) . . ?
C138 C137 C142 111.6(8) . . ?
C138 C137 C1A 114.8(8) . . ?
C142 C137 P3 115.5(7) . . ?
C1A C137 P3 117.7(7) . . ?
C42 C43 H43 120.3 . . ?
C44 C43 C42 119.4(8) . . ?
C44 C43 H43 120.3 . . ?
C159 C158 H158 120.2 . . ?
C159 C158 C157 119.5(7) . . ?
C157 C158 H158 120.2 . . ?
C106 C105 H105 120.1 . . ?
C106 C105 C104 119.9(7) . . ?
C104 C105 H105 120.1 . . ?
C61 C62 H62 120.0 . . ?
C63 C62 C61 120.0(7) . . ?
C63 C62 H62 120.0 . . ?
C135 C134 H134 120.3 . . ?
C133 C134 C135 119.4(7) . . ?
C133 C134 H134 120.3 . . ?
C71 C70 H70 120.0 . . ?
C69 C70 C71 120.0(7) . . ?
C69 C70 H70 120.0 . . ?
C132 C133 H133 119.8 . . ?
C134 C133 C132 120.4(7) . . ?
C134 C133 H133 119.8 . . ?
N18 C114 C115 116.7(6) . . ?
N18 C114 C113 119.5(8) . . ?
C113 C114 C115 123.6(7) . . ?
C30 C29 H29 120.7 . . ?
C28 C29 C30 118.5(7) . . ?
C28 C29 H29 120.7 . . ?
C109 C108 H10A 109.5 . . ?
C109 C108 H10B 109.5 . . ?
C109 C108 H10C 109.5 . . ?
H10A C108 H10B 109.5 . . ?
H10A C108 H10C 109.5 . . ?
H10B C108 H10C 109.5 . . ?
C75 C76 H76 120.2 . . ?
C77 C76 C75 119.7(7) . . ?
C77 C76 H76 120.2 . . ?
C150 C149 P4 118.3(6) . . ?
C150 C149 C154 119.8(7) . . ?
C154 C149 P4 121.9(6) . . ?
C46 C45 H45 119.8 . . ?
C44 C45 C46 120.4(8) . . ?
C44 C45 H45 119.8 . . ?
C162 C163 C164 120.7(7) . . ?
C162 C163 H163 119.7 . . ?
C164 C163 H163 119.7 . . ?
N12 C85 C86 112.6(8) . . ?
N12 C85 C84 124.6(8) . . ?
C84 C85 C86 122.8(7) . . ?
C139 C138 H138 118.5 . . ?
C137 C138 C139 122.9(7) . . ?
C137 C138 H138 118.5 . . ?
C110 C111 H111 121.0 . . ?
C112 C111 C110 118.0(9) . . ?
C112 C111 H111 121.0 . . ?
N19 C115 C114 115.2(6) . . ?
N19 C115 C116 122.5(8) . . ?
C114 C115 C116 122.0(7) . . ?
C43 C44 C45 119.5(7) . . ?
C43 C44 H44 120.2 . . ?
C45 C44 H44 120.2 . . ?
C39 C34 C33 119.8(8) . . ?
C39 C34 C35 120.0(8) . . ?
C35 C34 C33 120.2(8) . . ?
C158 C157 H157 119.8 . . ?
C158 C157 C156 120.3(8) . . ?
C156 C157 H157 119.8 . . ?
C155 C156 C157 121.0(7) . . ?
C155 C156 H156 119.5 . . ?
C157 C156 H156 119.5 . . ?
C118 C123 H123 119.7 . . ?
C122 C123 C118 120.6(7) . . ?
C122 C123 H123 119.7 . . ?
C34 C39 H39 119.6 . . ?
C34 C39 C38 120.8(9) . . ?
C38 C39 H39 119.6 . . ?
C78 C79 H79 119.9 . . ?
C80 C79 C78 120.3(8) . . ?
C80 C79 H79 119.9 . . ?
C114 C113 H113 120.4 . . ?
C112 C113 C114 119.2(8) . . ?
C112 C113 H113 120.4 . . ?
C105 C104 H104 119.8 . . ?
C103 C104 C105 120.4(7) . . ?
C103 C104 H104 119.8 . . ?
C82 C81 H81 119.8 . . ?
C80 C81 C82 120.5(8) . . ?
C80 C81 H81 119.8 . . ?
N13 C86 C85 117.3(7) . . ?
N13 C86 C87A 136.1(12) . . ?
N13 C86 C87B 109.2(12) . . ?
C87A C86 C85 106.6(12) . . ?
C87B C86 C85 133.3(13) . . ?
C34 C35 H35 120.4 . . ?
C34 C35 C36 119.2(9) . . ?
C36 C35 H35 120.4 . . ?
C102 C103 H103 120.1 . . ?
C104 C103 C102 119.8(7) . . ?
C104 C103 H103 120.1 . . ?
C118 C119 H119 119.7 . . ?
C118 C119 C120 120.7(8) . . ?
C120 C119 H119 119.7 . . ?
C31 C32 H32A 109.5 . . ?
C31 C32 H32B 109.5 . . ?
C31 C32 H32C 109.5 . . ?
H32A C32 H32B 109.5 . . ?
H32A C32 H32C 109.5 . . ?
H32B C32 H32C 109.5 . . ?
C122 C121 H121 120.0 . . ?
C120 C121 H121 120.0 . . ?
C120 C121 C122 119.9(9) . . ?
C36 C37 H37 119.4 . . ?
C38 C37 H37 119.4 . . ?
C38 C37 C36 121.2(9) . . ?
C35 C36 H36 120.1 . . ?
C37 C36 C35 119.8(9) . . ?
C37 C36 H36 120.1 . . ?
C123 C122 C121 120.6(8) . . ?
C123 C122 H122 119.7 . . ?
C121 C122 H122 119.7 . . ?
C70 C69 H69 119.8 . . ?
C70 C69 C68 120.4(7) . . ?
C68 C69 H69 119.8 . . ?
O11 C93 N15 124.9(9) . . ?
O11 C93 C94 118.5(8) . . ?
N15 C93 C94 116.6(8) . . ?
C94 C99 H99 120.0 . . ?
C94 C99 C98 120.1(9) . . ?
C98 C99 H99 120.0 . . ?
C111 C112 C113 120.9(7) . . ?
C111 C112 H112 119.5 . . ?
C113 C112 H112 119.5 . . ?
C94 C95 H95 120.0 . . ?
C96 C95 C94 120.0(11) . . ?
C96 C95 H95 120.0 . . ?
C67 C68 C69 119.5(8) . . ?
C67 C68 H68 120.3 . . ?
C69 C68 H68 120.3 . . ?
C99 C98 H98 119.1 . . ?
C97 C98 C99 121.8(11) . . ?
C97 C98 H98 119.1 . . ?
C39 C38 H38 120.5 . . ?
C37 C38 C39 119.0(10) . . ?
C37 C38 H38 120.5 . . ?
C149 C150 H150 118.8 . . ?
C151 C150 C149 122.3(10) . . ?
C151 C150 H150 118.8 . . ?
N14 C91 C92 124.3(13) . . ?
N14 C91 C90A 113.4(13) . . ?
C92 C91 C90A 122.1(14) . . ?
C90B C91 N14 119.2(14) . . ?
C90B C91 C92 116.4(16) . . ?
C79 C80 H80 119.5 . . ?
C81 C80 C79 121.1(9) . . ?
C81 C80 H80 119.5 . . ?
C115 C116 H11A 109.5 . . ?
C115 C116 H11B 109.5 . . ?
C115 C116 H11C 109.5 . . ?
H11A C116 H11B 109.5 . . ?
H11A C116 H11C 109.5 . . ?
H11B C116 H11C 109.5 . . ?
C119 C120 H120 119.9 . . ?
C121 C120 C119 120.2(8) . . ?
C121 C120 H120 119.9 . . ?
C85 C84 H84A 109.5 . . ?
C85 C84 H84B 109.5 . . ?
C85 C84 H84C 109.5 . . ?
H84A C84 H84B 109.5 . . ?
H84A C84 H84C 109.5 . . ?
H84B C84 H84C 109.5 . . ?
C98 C97 H97 120.1 . . ?
C96 C97 C98 119.9(12) . . ?
C96 C97 H97 120.1 . . ?
C95 C96 H96 119.8 . . ?
C97 C96 C95 120.5(10) . . ?
C97 C96 H96 119.8 . . ?
C145 C146 H146 126.9 . . ?
C145 C146 C147 106.3(13) . . ?
C1F C146 H14A 125.5 . . ?
C147 C146 H146 126.9 . . ?
C1I C146 H14A 125.5 . . ?
C1I C146 C1F 109.1(14) . . ?
C149 C154 H15A 106.6 . . ?
C149 C154 H15B 106.6 . . ?
C149 C154 C153 109(2) . . ?
C149 C154 C1G 122.9(18) . . ?
H15A C154 H15B 106.6 . . ?
C1G C154 H15A 106.6 . . ?
C1G C154 H15B 106.6 . . ?
C150 C151 H151 116.6 . . ?
C150 C151 H15C 123.8 . . ?
C150 C151 C1H 112.3(11) . . ?
C152 C151 C150 126.8(19) . . ?
C152 C151 H151 116.6 . . ?
C1H C151 H15C 123.8 . . ?
C91 C92 H92A 109.5 . . ?
C91 C92 H92B 109.5 . . ?
C91 C92 H92C 109.5 . . ?
H92A C92 H92B 109.5 . . ?
H92A C92 H92C 109.5 . . ?
H92B C92 H92C 109.5 . . ?
C137 C142 H142 120.8 . . ?
C141 C142 C137 118.4(14) . . ?
C141 C142 H142 120.8 . . ?
C143 C144 H144 118.8 . . ?
C145 C144 C143 122.4(13) . . ?
C145 C144 H144 118.8 . . ?
C139 C140 H140 120.5 . . ?
C141 C140 C139 119(3) . . ?
C141 C140 H140 120.5 . . ?
C86 C87A H87A 126.3 . . ?
C88A C87A C86 107(2) . . ?
C88A C87A H87A 126.3 . . ?
C87A C88A H88A 120.1 . . ?
C87A C88A C89A 120(2) . . ?
C89A C88A H88A 120.1 . . ?
N13 C90A C91 107(2) . . ?
N13 C90A C89A 129(2) . . ?
C89A C90A C91 124(2) . . ?
C142 C141 H141 119.3 . . ?
C140 C141 C142 121(2) . . ?
C140 C141 H141 119.3 . . ?
C143 C148 H148 121.2 . . ?
C143 C148 C147 117.6(16) . . ?
C147 C148 H148 121.2 . . ?
C146 C145 C144 117.7(15) . . ?
C146 C145 H145 121.2 . . ?
C144 C145 H145 121.2 . . ?
C154 C153 H153 117.2 . . ?
C154 C153 C152 126(3) . . ?
C152 C153 H153 117.2 . . ?
C137 C1A H1A 119.9 . . ?
C137 C1A C1D 120.2(12) . . ?
C1D C1A H1A 119.9 . . ?
C139 C1B H1B 119.2 . . ?
C139 C1B C1D 121.6(18) . . ?
C1D C1B H1B 119.2 . . ?
C143 C1C H1C 123.3 . . ?
C1F C1C C143 113.4(17) . . ?
C1F C1C H1C 123.3 . . ?
C86 C87B H87B 115.5 . . ?
C88B C87B C86 129(2) . . ?
C88B C87B H87B 115.5 . . ?
C87B C88B H88B 120.6 . . ?
C87B C88B C89B 119(3) . . ?
C89B C88B H88B 120.6 . . ?
C91 C90B N13 123(2) . . ?
C91 C90B C89B 128(2) . . ?
C89B C90B N13 109.2(19) . . ?
C1A C1D H1D 120.8 . . ?
C1B C1D C1A 118.5(15) . . ?
C1B C1D H1D 120.8 . . ?
C143 C1E H1E 119.0 . . ?
C1I C1E C143 122.1(15) . . ?
C1I C1E H1E 119.0 . . ?
C146 C1F H1F 118.9 . . ?
C1C C1F C146 122.1(18) . . ?
C1C C1F H1F 118.9 . . ?
C154 C1G H1G 121.7 . . ?
C1H C1G C154 117(3) . . ?
C1H C1G H1G 121.7 . . ?
C88A C89A C90A 118(2) . . ?
C88A C89A H89A 120.9 . . ?
C90A C89A H89A 120.9 . . ?
C88B C89B H89B 118.5 . . ?
C90B C89B C88B 123(3) . . ?
C90B C89B H89B 118.5 . . ?
C151 C152 C153 114(3) . . ?
C151 C152 H152 123.2 . . ?
C153 C152 H152 123.2 . . ?
C151 C1H H1H 117.6 . . ?
C1G C1H C151 125(2) . . ?
C1G C1H H1H 117.6 . . ?
C146 C147 C148 123.4(16) . . ?
C146 C147 H147 118.3 . . ?
C148 C147 H147 118.3 . . ?
C146 C1I C1E 117.9(17) . . ?
C146 C1I H1I 121.0 . . ?
C1E C1I H1I 121.0 . . ?

loop_
_geom_bond_atom_site_label_1
_geom_bond_atom_site_label_2
_geom_bond_distance
_geom_bond_site_symmetry_2
_geom_bond_publ_flag
Y1 O1 2.269(4) . ?
Y1 O8 2.280(4) . ?
Y1 O2 2.379(4) . ?
Y1 N4 2.447(5) . ?
Y1 N2 2.459(4) . ?
Y1 N3 2.453(4) . ?
Y1 O4 2.234(5) . ?
Y1 O3 2.374(4) . ?
Y1 C47 2.683(7) . ?
Y2 O6 2.280(4) . ?
Y2 O9 2.305(4) . ?
Y2 N7 2.466(5) . ?
Y2 O3 2.347(4) . ?
Y2 O7 2.303(5) . ?
Y2 N8 2.453(5) . ?
Y2 O5 2.282(5) . ?
Y2 N9 2.426(5) . ?
Y2 C47 2.677(6) . ?
Y4 O18 2.300(5) . ?
Y4 O16 2.249(4) . ?
Y4 O15 2.371(4) . ?
Y4 O12 2.390(5) . ?
Y4 N17 2.438(5) . ?
Y4 N19 2.426(5) . ?
Y4 N18 2.443(5) . ?
Y4 O14 2.228(5) . ?
Y4 C107 2.694(8) . ?
Y3 O17 2.315(5) . ?
Y3 O10 2.339(4) . ?
Y3 O12 2.381(5) . ?
Y3 O11 2.294(5) . ?
Y3 N12 2.451(6) . ?
Y3 C107 2.666(7) . ?
Y3 N13 2.443(6) . ?
Y3 O13 2.263(5) . ?
Y3 N14 2.482(7) . ?
P1 O8 1.490(5) . ?
P1 C48 1.798(6) . ?
P1 C60 1.798(6) . ?
P1 C54 1.796(6) . ?
P2 O9 1.486(4) . ?
P2 C72 1.789(7) . ?
P2 C66 1.794(7) . ?
P2 C78 1.790(7) . ?
P4 O18 1.491(5) . ?
P4 C161 1.788(6) . ?
P4 C155 1.781(7) . ?
P4 C149 1.791(7) . ?
P3 O17 1.486(5) . ?
P3 C131 1.800(7) . ?
P3 C143 1.783(7) . ?
P3 C137 1.793(7) . ?
O1 C17 1.290(6) . ?
O6 C40 1.272(7) . ?
N5 N4 1.392(6) . ?
N5 C10 1.318(7) . ?
O2 C10 1.285(7) . ?
N4 C8 1.273(7) . ?
O16 C117 1.295(7) . ?
N2 N1 1.392(6) . ?
N2 C2 1.294(7) . ?
O10 C100 1.286(7) . ?
N3 C7 1.349(7) . ?
N3 C3 1.346(7) . ?
O4 C47 1.288(7) . ?
O15 C124 1.271(7) . ?
N7 N6 1.391(7) . ?
N7 C25 1.279(8) . ?
O12 C107 1.296(7) . ?
N1 C17 1.319(7) . ?
N16 N17 1.389(7) . ?
N16 C124 1.338(8) . ?
O3 C47 1.267(7) . ?
N6 C40 1.321(8) . ?
O11 C93 1.286(9) . ?
N17 C109 1.298(7) . ?
O7 C33 1.288(9) . ?
N11 N12 1.390(8) . ?
N11 C100 1.319(8) . ?
N19 N20 1.399(8) . ?
N19 C115 1.302(8) . ?
N8 C26 1.361(8) . ?
N8 C30 1.340(8) . ?
N12 C85 1.291(8) . ?
O5 C47 1.287(8) . ?
C12 H12 0.9500 . ?
C12 C11 1.385(8) . ?
C12 C13 1.377(8) . ?
N9 N10 1.377(7) . ?
N9 C31 1.305(8) . ?
N18 C110 1.341(9) . ?
N18 C114 1.351(9) . ?
N20 C117 1.325(8) . ?
C10 C11 1.490(7) . ?
C11 C16 1.391(8) . ?
O14 C107 1.292(8) . ?
C48 C49 1.397(8) . ?
C48 C53 1.396(8) . ?
C125 C124 1.493(8) . ?
C125 C126 1.386(9) . ?
C125 C130 1.385(8) . ?
C17 C18 1.488(8) . ?
C18 C23 1.382(8) . ?
C18 C19 1.393(8) . ?
C8 C7 1.481(8) . ?
C8 C9 1.506(8) . ?
N10 C33 1.308(9) . ?
C101 C106 1.379(9) . ?
C101 C100 1.469(8) . ?
C101 C102 1.395(9) . ?
C59 H59 0.9500 . ?
C59 C54 1.396(8) . ?
C59 C58 1.389(8) . ?
C65 H65 0.9500 . ?
C65 C60 1.393(8) . ?
C65 C64 1.395(9) . ?
C7 C6 1.396(8) . ?
C107 O13 1.248(8) . ?
C60 C61 1.389(9) . ?
C6 H6 0.9500 . ?
C6 C5 1.378(8) . ?
C54 C55 1.385(8) . ?
C15 H15 0.9500 . ?
C15 C16 1.382(8) . ?
C15 C14 1.373(9) . ?
C3 C4 1.414(8) . ?
C3 C2 1.458(8) . ?
C4 H4 0.9500 . ?
C4 C5 1.374(9) . ?
N13 C86 1.325(12) . ?
N13 C90A 1.21(3) . ?
N13 C90B 1.59(2) . ?
C5 H5 0.9500 . ?
C13 H13 0.9500 . ?
C13 C14 1.372(9) . ?
C58 H58 0.9500 . ?
C58 C57 1.380(9) . ?
C16 H16 0.9500 . ?
C51 H51 0.9500 . ?
C51 C50 1.380(9) . ?
C51 C52 1.383(9) . ?
C109 C110 1.467(10) . ?
C109 C108 1.494(10) . ?
C126 H126 0.9500 . ?
C126 C127 1.390(8) . ?
C2 C1 1.505(7) . ?
C41 C40 1.494(9) . ?
C41 C42 1.380(9) . ?
C41 C46 1.361(9) . ?
C131 C132 1.396(9) . ?
C131 C136 1.384(9) . ?
C14 H14 0.9500 . ?
C64 H64 0.9500 . ?
C64 C63 1.366(10) . ?
C49 H49 0.9500 . ?
C49 C50 1.378(8) . ?
C23 H23 0.9500 . ?
C23 C22 1.377(9) . ?
C1 H1J 0.9800 . ?
C1 H1K 0.9800 . ?
C1 H1L 0.9800 . ?
C19 H19 0.9500 . ?
C19 C20 1.374(9) . ?
C55 H55 0.9500 . ?
C55 C56 1.394(8) . ?
C75 H75 0.9500 . ?
C75 C74 1.387(10) . ?
C75 C76 1.385(11) . ?
C57 H57 0.9500 . ?
C57 C56 1.364(9) . ?
C72 C73 1.384(9) . ?
C72 C77 1.402(9) . ?
C20 H20 0.9500 . ?
C20 C21 1.379(9) . ?
C74 H74 0.9500 . ?
C74 C73 1.388(9) . ?
C9 H9A 0.9800 . ?
C9 H9B 0.9800 . ?
C9 H9C 0.9800 . ?
C53 H53 0.9500 . ?
C53 C52 1.385(8) . ?
C73 H73 0.9500 . ?
N14 N15 1.387(10) . ?
N14 C91 1.280(12) . ?
C25 C26 1.467(10) . ?
C25 C24 1.511(9) . ?
C61 H61 0.9500 . ?
C61 C62 1.383(9) . ?
C165 H165 0.9500 . ?
C165 C166 1.391(8) . ?
C165 C164 1.385(9) . ?
C118 C117 1.485(10) . ?
C118 C123 1.378(10) . ?
C118 C119 1.381(10) . ?
C71 H71 0.9500 . ?
C71 C66 1.401(9) . ?
C71 C70 1.383(9) . ?
N15 C93 1.312(11) . ?
C50 H50 0.9500 . ?
C42 H42 0.9500 . ?
C42 C43 1.391(9) . ?
C129 H129 0.9500 . ?
C129 C128 1.390(10) . ?
C129 C130 1.392(9) . ?
C166 H166 0.9500 . ?
C166 C161 1.393(8) . ?
C21 H21 0.9500 . ?
C21 C22 1.373(9) . ?
C160 H160 0.9500 . ?
C160 C159 1.389(9) . ?
C160 C155 1.397(9) . ?
C132 H132 0.9500 . ?
C132 C133 1.389(9) . ?
C106 H106 0.9500 . ?
C106 C105 1.368(10) . ?
C22 H22 0.9500 . ?
C128 H128 0.9500 . ?
C128 C127 1.374(9) . ?
C159 H159 0.9500 . ?
C159 C158 1.373(11) . ?
C130 H130 0.9500 . ?
C66 C67 1.386(9) . ?
C110 C111 1.396(9) . ?
C26 C27 1.380(8) . ?
C63 H63 0.9500 . ?
C63 C62 1.379(10) . ?
C30 C31 1.444(10) . ?
C30 C29 1.407(9) . ?
C161 C162 1.401(9) . ?
C127 H127 0.9500 . ?
C83 H83 0.9500 . ?
C83 C78 1.392(9) . ?
C83 C82 1.403(10) . ?
C155 C156 1.374(10) . ?
C136 H136 0.9500 . ?
C136 C135 1.379(9) . ?
C31 C32 1.515(10) . ?
C135 H135 0.9500 . ?
C135 C134 1.387(10) . ?
C162 H162 0.9500 . ?
C162 C163 1.366(9) . ?
C77 H77 0.9500 . ?
C77 C76 1.363(10) . ?
C139 H139 0.9500 . ?
C139 H13A 0.9500 . ?
C139 C138 1.388(9) . ?
C139 C140 1.48(3) . ?
C139 C1B 1.26(2) . ?
C28 H28 0.9500 . ?
C28 C27 1.357(11) . ?
C28 C29 1.383(11) . ?
C27 H27 0.9500 . ?
C67 H67 0.9500 . ?
C67 C68 1.366(10) . ?
C24 H24A 0.9800 . ?
C24 H24B 0.9800 . ?
C24 H24C 0.9800 . ?
C56 H56 0.9500 . ?
C78 C79 1.384(10) . ?
C52 H52 0.9500 . ?
C102 H102 0.9500 . ?
C102 C103 1.395(9) . ?
C143 C144 1.403(14) . ?
C143 C148 1.275(18) . ?
C143 C1C 1.46(2) . ?
C143 C1E 1.485(18) . ?
C164 H164 0.9500 . ?
C164 C163 1.385(9) . ?
C33 C34 1.472(10) . ?
C46 H46 0.9500 . ?
C46 C45 1.392(10) . ?
C94 C93 1.501(13) . ?
C94 C99 1.368(12) . ?
C94 C95 1.399(11) . ?
C82 H82 0.9500 . ?
C82 C81 1.358(12) . ?
C137 C138 1.335(10) . ?
C137 C142 1.574(19) . ?
C137 C1A 1.360(14) . ?
C43 H43 0.9500 . ?
C43 C44 1.366(11) . ?
C158 H158 0.9500 . ?
C158 C157 1.379(10) . ?
C105 H105 0.9500 . ?
C105 C104 1.376(11) . ?
C62 H62 0.9500 . ?
C134 H134 0.9500 . ?
C134 C133 1.384(10) . ?
C70 H70 0.9500 . ?
C70 C69 1.383(11) . ?
C133 H133 0.9500 . ?
C114 C115 1.470(11) . ?
C114 C113 1.404(10) . ?
C29 H29 0.9500 . ?
C108 H10A 0.9800 . ?
C108 H10B 0.9800 . ?
C108 H10C 0.9800 . ?
C76 H76 0.9500 . ?
C149 C150 1.377(11) . ?
C149 C154 1.407(11) . ?
C45 H45 0.9500 . ?
C45 C44 1.379(11) . ?
C163 H163 0.9500 . ?
C85 C86 1.497(12) . ?
C85 C84 1.477(12) . ?
C138 H138 0.9500 . ?
C111 H111 0.9500 . ?
C111 C112 1.363(12) . ?
C115 C116 1.505(10) . ?
C44 H44 0.9500 . ?
C34 C39 1.362(11) . ?
C34 C35 1.384(11) . ?
C157 H157 0.9500 . ?
C157 C156 1.382(10) . ?
C156 H156 0.9500 . ?
C123 H123 0.9500 . ?
C123 C122 1.361(11) . ?
C39 H39 0.9500 . ?
C39 C38 1.420(10) . ?
C79 H79 0.9500 . ?
C79 C80 1.380(11) . ?
C113 H113 0.9500 . ?
C113 C112 1.378(12) . ?
C104 H104 0.9500 . ?
C104 C103 1.373(11) . ?
C81 H81 0.9500 . ?
C81 C80 1.346(12) . ?
C86 C87A 1.49(3) . ?
C86 C87B 1.41(3) . ?
C35 H35 0.9500 . ?
C35 C36 1.406(11) . ?
C103 H103 0.9500 . ?
C119 H119 0.9500 . ?
C119 C120 1.387(12) . ?
C32 H32A 0.9800 . ?
C32 H32B 0.9800 . ?
C32 H32C 0.9800 . ?
C121 H121 0.9500 . ?
C121 C122 1.378(11) . ?
C121 C120 1.335(12) . ?
C37 H37 0.9500 . ?
C37 C36 1.384(13) . ?
C37 C38 1.346(13) . ?
C36 H36 0.9500 . ?
C122 H122 0.9500 . ?
C69 H69 0.9500 . ?
C69 C68 1.394(11) . ?
C99 H99 0.9500 . ?
C99 C98 1.373(13) . ?
C112 H112 0.9500 . ?
C95 H95 0.9500 . ?
C95 C96 1.394(15) . ?
C68 H68 0.9500 . ?
C98 H98 0.9500 . ?
C98 C97 1.350(13) . ?
C38 H38 0.9500 . ?
C150 H150 0.9500 . ?
C150 C151 1.373(12) . ?
C91 C92 1.504(13) . ?
C91 C90A 1.78(3) . ?
C91 C90B 1.17(2) . ?
C80 H80 0.9500 . ?
C116 H11A 0.9800 . ?
C116 H11B 0.9800 . ?
C116 H11C 0.9800 . ?
C120 H120 0.9500 . ?
C84 H84A 0.9800 . ?
C84 H84B 0.9800 . ?
C84 H84C 0.9800 . ?
C97 H97 0.9500 . ?
C97 C96 1.329(16) . ?
C96 H96 0.9500 . ?
C146 H146 0.9500 . ?
C146 H14A 0.9500 . ?
C146 C145 1.329(19) . ?
C146 C1F 1.48(2) . ?
C146 C147 1.38(2) . ?
C146 C1I 1.29(2) . ?
C154 H15A 0.9900 . ?
C154 H15B 0.9900 . ?
C154 C153 1.45(5) . ?
C154 C1G 1.42(4) . ?
C151 H151 0.9500 . ?
C151 H15C 0.9500 . ?
C151 C152 1.16(3) . ?
C151 C1H 1.62(2) . ?
C92 H92A 0.9800 . ?
C92 H92B 0.9800 . ?
C92 H92C 0.9800 . ?
C142 H142 0.9500 . ?
C142 C141 1.39(2) . ?
C144 H144 0.9500 . ?
C144 C145 1.40(2) . ?
C140 H140 0.9500 . ?
C140 C141 1.33(4) . ?
C87A H87A 0.9500 . ?
C87A C88A 1.41(4) . ?
C88A H88A 0.9500 . ?
C88A C89A 1.41(3) . ?
C90A C89A 1.45(4) . ?
C141 H141 0.9500 . ?
C148 H148 0.9500 . ?
C148 C147 1.42(3) . ?
C145 H145 0.9500 . ?
C153 H153 0.9500 . ?
C153 C152 1.49(6) . ?
C1A H1A 0.9500 . ?
C1A C1D 1.396(18) . ?
C1B H1B 0.9500 . ?
C1B C1D 1.36(3) . ?
C1C H1C 0.9500 . ?
C1C C1F 1.40(3) . ?
C87B H87B 0.9500 . ?
C87B C88B 1.31(4) . ?
C88B H88B 0.9500 . ?
C88B C89B 1.44(3) . ?
C90B C89B 1.35(4) . ?
C1D H1D 0.9500 . ?
C1E H1E 0.9500 . ?
C1E C1I 1.38(3) . ?
C1F H1F 0.9500 . ?
C1G H1G 0.9500 . ?
C1G C1H 1.24(5) . ?
C89A H89A 0.9500 . ?
C89B H89B 0.9500 . ?
C152 H152 0.9500 . ?
C1H H1H 0.9500 . ?
C147 H147 0.9500 . ?
C1I H1I 0.9500 . ?

loop_
_geom_torsion_atom_site_label_1
_geom_torsion_atom_site_label_2
_geom_torsion_atom_site_label_3
_geom_torsion_atom_site_label_4
_geom_torsion
_geom_torsion_site_symmetry_1
_geom_torsion_site_symmetry_2
_geom_torsion_site_symmetry_3
_geom_torsion_site_symmetry_4
_geom_torsion_publ_flag
Y1 O1 C17 N1 -5.2(8) . . . . ?
Y1 O1 C17 C18 173.1(4) . . . . ?
Y1 O2 C10 N5 -28.0(8) . . . . ?
Y1 O2 C10 C11 157.1(4) . . . . ?
Y1 N4 C8 C7 -13.7(7) . . . . ?
Y1 N4 C8 C9 167.5(5) . . . . ?
Y1 N2 N1 C17 5.1(6) . . . . ?
Y1 N2 C2 C3 -10.6(7) . . . . ?
Y1 N2 C2 C1 164.0(4) . . . . ?
Y1 N3 C7 C8 2.2(6) . . . . ?
Y1 N3 C7 C6 176.8(4) . . . . ?
Y1 N3 C3 C4 -176.3(4) . . . . ?
Y1 N3 C3 C2 1.2(7) . . . . ?
Y1 O4 C47 O3 -5.0(6) . . . . ?
Y1 O4 C47 O5 -172.8(5) . . . . ?
Y1 O3 C47 Y2 -176.3(2) . . . . ?
Y1 O3 C47 O4 4.7(6) . . . . ?
Y1 O3 C47 O5 172.9(5) . . . . ?
Y2 O6 C40 N6 -7.7(9) . . . . ?
Y2 O6 C40 C41 174.1(4) . . . . ?
Y2 N7 N6 C40 10.6(6) . . . . ?
Y2 N7 C25 C26 -9.4(7) . . . . ?
Y2 N7 C25 C24 172.3(5) . . . . ?
Y2 O3 C47 Y1 176.3(2) . . . . ?
Y2 O3 C47 O4 -179.0(5) . . . . ?
Y2 O3 C47 O5 -10.8(6) . . . . ?
Y2 O7 C33 N10 13.7(9) . . . . ?
Y2 O7 C33 C34 -166.5(4) . . . . ?
Y2 N8 C26 C25 -9.4(7) . . . . ?
Y2 N8 C26 C27 167.3(5) . . . . ?
Y2 N8 C30 C31 6.6(7) . . . . ?
Y2 N8 C30 C29 -168.4(5) . . . . ?
Y2 O5 C47 O4 178.8(5) . . . . ?
Y2 O5 C47 O3 11.2(6) . . . . ?
Y2 N9 N10 C33 -12.6(6) . . . . ?
Y2 N9 C31 C30 8.6(7) . . . . ?
Y2 N9 C31 C32 -174.5(5) . . . . ?
Y4 O16 C117 N20 -7.6(9) . . . . ?
Y4 O16 C117 C118 171.7(5) . . . . ?
Y4 O15 C124 N16 -27.7(9) . . . . ?
Y4 O15 C124 C125 157.1(4) . . . . ?
Y4 O12 C107 Y3 -168.6(3) . . . . ?
Y4 O12 C107 O14 12.3(7) . . . . ?
Y4 O12 C107 O13 -177.7(7) . . . . ?
Y4 N17 C109 C110 -13.8(7) . . . . ?
Y4 N17 C109 C108 170.8(5) . . . . ?
Y4 N19 N20 C117 6.7(7) . . . . ?
Y4 N19 C115 C114 -6.5(9) . . . . ?
Y4 N19 C115 C116 167.3(6) . . . . ?
Y4 N18 C110 C109 1.7(7) . . . . ?
Y4 N18 C110 C111 178.2(5) . . . . ?
Y4 N18 C114 C115 -2.8(8) . . . . ?
Y4 N18 C114 C113 -177.8(5) . . . . ?
Y4 O14 C107 O12 -13.3(7) . . . . ?
Y4 O14 C107 O13 177.0(7) . . . . ?
Y3 O10 C100 N11 17.4(9) . . . . ?
Y3 O10 C100 C101 -165.0(4) . . . . ?
Y3 O12 C107 Y4 168.6(3) . . . . ?
Y3 O12 C107 O14 -179.1(6) . . . . ?
Y3 O12 C107 O13 -9.1(7) . . . . ?
Y3 O11 C93 N15 -2.3(11) . . . . ?
Y3 O11 C93 C94 178.8(5) . . . . ?
Y3 N12 C85 C86 20.6(7) . . . . ?
Y3 N12 C85 C84 -161.4(6) . . . . ?
Y3 N13 C86 C85 -10.3(9) . . . . ?
Y3 N13 C86 C87A 167.4(15) . . . . ?
Y3 N13 C86 C87B 174.7(13) . . . . ?
Y3 N13 C90A C91 10(3) . . . . ?
Y3 N13 C90A C89A -173.7(19) . . . . ?
Y3 N13 C90B C91 -5(3) . . . . ?
Y3 N13 C90B C89B -178.0(16) . . . . ?
Y3 N14 N15 C93 -8.3(8) . . . . ?
Y3 N14 C91 C92 -171.4(9) . . . . ?
Y3 N14 C91 C90A 12.2(15) . . . . ?
Y3 N14 C91 C90B 6.1(19) . . . . ?
P1 C48 C49 C50 -175.9(5) . . . . ?
P1 C48 C53 C52 176.8(4) . . . . ?
P1 C60 C61 C62 177.5(5) . . . . ?
P1 C54 C55 C56 -177.5(5) . . . . ?
P2 C72 C73 C74 -174.5(5) . . . . ?
P2 C72 C77 C76 174.7(6) . . . . ?
P2 C66 C67 C68 -178.6(6) . . . . ?
P2 C78 C79 C80 178.8(7) . . . . ?
P4 C161 C162 C163 -179.1(6) . . . . ?
P4 C155 C156 C157 178.9(6) . . . . ?
P4 C149 C150 C151 -179.2(7) . . . . ?
P4 C149 C154 C153 167.2(13) . . . . ?
P4 C149 C154 C1G -170.3(12) . . . . ?
P3 C131 C132 C133 -173.9(5) . . . . ?
P3 C131 C136 C135 172.4(5) . . . . ?
P3 C143 C144 C145 -179.2(13) . . . . ?
P3 C143 C148 C147 176.4(12) . . . . ?
P3 C143 C1C C1F -178.9(16) . . . . ?
P3 C143 C1E C1I 172.5(14) . . . . ?
P3 C137 C138 C139 -178.8(6) . . . . ?
P3 C137 C142 C141 176.5(14) . . . . ?
P3 C137 C1A C1D -177.5(13) . . . . ?
O1 C17 C18 C23 -172.7(6) . . . . ?
O1 C17 C18 C19 3.8(8) . . . . ?
O8 P1 C48 C49 52.7(5) . . . . ?
O8 P1 C48 C53 -123.9(5) . . . . ?
O8 P1 C60 C65 15.0(5) . . . . ?
O8 P1 C60 C61 -162.8(5) . . . . ?
O8 P1 C54 C59 53.4(5) . . . . ?
O8 P1 C54 C55 -128.0(5) . . . . ?
O9 P2 C72 C73 122.5(5) . . . . ?
O9 P2 C72 C77 -51.8(6) . . . . ?
O9 P2 C66 C71 160.7(5) . . . . ?
O9 P2 C66 C67 -20.2(6) . . . . ?
O9 P2 C78 C83 140.9(6) . . . . ?
O9 P2 C78 C79 -38.6(7) . . . . ?
N5 N4 C8 C7 174.7(4) . . . . ?
N5 N4 C8 C9 -4.1(8) . . . . ?
N5 C10 C11 C12 17.8(8) . . . . ?
N5 C10 C11 C16 -161.7(6) . . . . ?
O18 P4 C161 C166 53.7(6) . . . . ?
O18 P4 C161 C162 -128.0(6) . . . . ?
O18 P4 C155 C160 16.6(6) . . . . ?
O18 P4 C155 C156 -162.1(6) . . . . ?
O18 P4 C149 C150 47.8(7) . . . . ?
O18 P4 C149 C154 -133.0(7) . . . . ?
O2 C10 C11 C12 -166.8(6) . . . . ?
O2 C10 C11 C16 13.7(9) . . . . ?
N4 N5 C10 O2 8.2(8) . . . . ?
N4 N5 C10 C11 -176.8(5) . . . . ?
N4 C8 C7 N3 7.2(7) . . . . ?
N4 C8 C7 C6 -167.4(5) . . . . ?
O17 P3 C131 C132 -30.8(6) . . . . ?
O17 P3 C131 C136 156.0(5) . . . . ?
O17 P3 C143 C144 147.2(11) . . . . ?
O17 P3 C143 C148 -63.2(11) . . . . ?
O17 P3 C143 C1C 97.9(12) . . . . ?
O17 P3 C143 C1E -29.5(10) . . . . ?
O17 P3 C137 C138 152.8(7) . . . . ?
O17 P3 C137 C142 7.7(9) . . . . ?
O17 P3 C137 C1A -48.3(10) . . . . ?
N2 N1 C17 O1 -0.3(8) . . . . ?
N2 N1 C17 C18 -178.6(5) . . . . ?
N3 C7 C6 C5 0.1(9) . . . . ?
N3 C3 C4 C5 -1.0(9) . . . . ?
N3 C3 C2 N2 5.9(8) . . . . ?
N3 C3 C2 C1 -168.8(5) . . . . ?
N7 N6 C40 O6 -2.6(8) . . . . ?
N7 N6 C40 C41 175.6(5) . . . . ?
N7 C25 C26 N8 12.2(8) . . . . ?
N7 C25 C26 C27 -164.4(6) . . . . ?
O12 C107 O13 Y3 9.6(8) . . . . ?
N1 N2 C2 C3 -177.0(5) . . . . ?
N1 N2 C2 C1 -2.5(9) . . . . ?
N1 C17 C18 C23 5.8(9) . . . . ?
N1 C17 C18 C19 -177.7(6) . . . . ?
N16 N17 C109 C110 176.7(5) . . . . ?
N16 N17 C109 C108 1.3(9) . . . . ?
N6 N7 C25 C26 173.6(5) . . . . ?
N6 N7 C25 C24 -4.7(9) . . . . ?
N17 N16 C124 O15 6.7(9) . . . . ?
N17 N16 C124 C125 -178.1(5) . . . . ?
N17 C109 C110 N18 7.5(8) . . . . ?
N17 C109 C110 C111 -169.0(6) . . . . ?
O7 C33 C34 C39 -2.0(10) . . . . ?
O7 C33 C34 C35 178.9(6) . . . . ?
N11 N12 C85 C86 -174.7(5) . . . . ?
N11 N12 C85 C84 3.3(10) . . . . ?
N19 N20 C117 O16 0.1(10) . . . . ?
N19 N20 C117 C118 -179.1(6) . . . . ?
N8 C26 C27 C28 0.9(10) . . . . ?
N8 C30 C31 N9 -9.8(9) . . . . ?
N8 C30 C31 C32 173.2(6) . . . . ?
N8 C30 C29 C28 1.3(10) . . . . ?
N12 N11 C100 O10 -0.6(9) . . . . ?
N12 N11 C100 C101 -178.3(5) . . . . ?
N12 C85 C86 N13 -6.3(9) . . . . ?
N12 C85 C86 C87A 175.4(11) . . . . ?
N12 C85 C86 C87B 167.3(18) . . . . ?
C12 C11 C16 C15 1.7(9) . . . . ?
C12 C13 C14 C15 0.5(10) . . . . ?
N9 N10 C33 O7 -0.2(9) . . . . ?
N9 N10 C33 C34 180.0(5) . . . . ?
N18 C110 C111 C112 0.2(10) . . . . ?
N18 C114 C115 N19 6.0(9) . . . . ?
N18 C114 C115 C116 -167.9(7) . . . . ?
N18 C114 C113 C112 -1.0(11) . . . . ?
N20 N19 C115 C114 -176.4(6) . . . . ?
N20 N19 C115 C116 -2.6(11) . . . . ?
C10 N5 N4 Y1 15.5(5) . . . . ?
C10 N5 N4 C8 -172.5(5) . . . . ?
C10 C11 C16 C15 -178.8(6) . . . . ?
C11 C12 C13 C14 -0.8(10) . . . . ?
O14 C107 O13 Y3 179.0(7) . . . . ?
C48 P1 C60 C65 -106.7(5) . . . . ?
C48 P1 C60 C61 75.5(5) . . . . ?
C48 P1 C54 C59 176.0(5) . . . . ?
C48 P1 C54 C55 -5.4(6) . . . . ?
C48 C49 C50 C51 -1.3(9) . . . . ?
C48 C53 C52 C51 -0.7(9) . . . . ?
C125 C126 C127 C128 -1.2(10) . . . . ?
C17 C18 C23 C22 177.3(6) . . . . ?
C17 C18 C19 C20 -176.7(6) . . . . ?
C18 C23 C22 C21 -1.2(11) . . . . ?
C18 C19 C20 C21 -0.2(10) . . . . ?
C8 C7 C6 C5 174.4(5) . . . . ?
N10 N9 C31 C30 -174.4(5) . . . . ?
N10 N9 C31 C32 2.5(9) . . . . ?
N10 C33 C34 C39 177.8(6) . . . . ?
N10 C33 C34 C35 -1.2(10) . . . . ?
C101 C106 C105 C104 -0.3(10) . . . . ?
C101 C102 C103 C104 0.8(11) . . . . ?
C59 C54 C55 C56 1.1(9) . . . . ?
C59 C58 C57 C56 1.4(10) . . . . ?
C124 N16 N17 Y4 17.6(6) . . . . ?
C124 N16 N17 C109 -172.3(6) . . . . ?
C124 C125 C126 C127 179.6(6) . . . . ?
C124 C125 C130 C129 -178.5(6) . . . . ?
C65 C60 C61 C62 -0.2(9) . . . . ?
C65 C64 C63 C62 -1.1(10) . . . . ?
C7 N3 C3 C4 0.0(8) . . . . ?
C7 N3 C3 C2 177.5(5) . . . . ?
C7 C6 C5 C4 -1.1(9) . . . . ?
C60 P1 C48 C49 173.5(4) . . . . ?
C60 P1 C48 C53 -3.1(6) . . . . ?
C60 P1 C54 C59 -65.9(5) . . . . ?
C60 P1 C54 C55 112.7(5) . . . . ?
C60 C65 C64 C63 0.7(9) . . . . ?
C60 C61 C62 C63 -0.1(10) . . . . ?
C54 P1 C48 C49 -70.8(5) . . . . ?
C54 P1 C48 C53 112.6(5) . . . . ?
C54 P1 C60 C65 136.2(5) . . . . ?
C54 P1 C60 C61 -41.6(6) . . . . ?
C54 C59 C58 C57 -1.6(9) . . . . ?
C54 C55 C56 C57 -1.3(10) . . . . ?
C3 N3 C7 C8 -174.2(5) . . . . ?
C3 N3 C7 C6 0.5(8) . . . . ?
C3 C4 C5 C6 1.5(9) . . . . ?
C4 C3 C2 N2 -176.6(6) . . . . ?
C4 C3 C2 C1 8.7(9) . . . . ?
N13 C86 C87A C88A 7(3) . . . . ?
N13 C86 C87B C88B 0(4) . . . . ?
N13 C90A C89A C88A 7(5) . . . . ?
N13 C90B C89B C88B 6(4) . . . . ?
C13 C12 C11 C10 -179.8(6) . . . . ?
C13 C12 C11 C16 -0.3(9) . . . . ?
C58 C59 C54 P1 179.0(5) . . . . ?
C58 C59 C54 C55 0.4(9) . . . . ?
C58 C57 C56 C55 0.0(10) . . . . ?
C16 C15 C14 C13 0.9(10) . . . . ?
C109 C110 C111 C112 176.6(7) . . . . ?
C126 C125 C124 O15 10.3(9) . . . . ?
C126 C125 C124 N16 -165.4(6) . . . . ?
C126 C125 C130 C129 0.0(10) . . . . ?
C2 N2 N1 C17 172.2(5) . . . . ?
C2 C3 C4 C5 -178.4(6) . . . . ?
C41 C42 C43 C44 0.7(11) . . . . ?
C41 C46 C45 C44 -1.5(11) . . . . ?
C131 P3 C143 C144 -89.1(11) . . . . ?
C131 P3 C143 C148 60.6(11) . . . . ?
C131 P3 C143 C1C -138.4(12) . . . . ?
C131 P3 C143 C1E 94.2(9) . . . . ?
C131 P3 C137 C138 31.3(8) . . . . ?
C131 P3 C137 C142 -113.8(8) . . . . ?
C131 P3 C137 C1A -169.8(9) . . . . ?
C131 C132 C133 C134 1.8(9) . . . . ?
C131 C136 C135 C134 0.1(9) . . . . ?
C14 C15 C16 C11 -2.0(10) . . . . ?
C64 C65 C60 P1 -177.9(5) . . . . ?
C64 C65 C60 C61 -0.1(9) . . . . ?
C64 C63 C62 C61 0.8(10) . . . . ?
C49 C48 C53 C52 0.2(8) . . . . ?
C23 C18 C19 C20 0.0(9) . . . . ?
C19 C18 C23 C22 0.7(10) . . . . ?
C19 C20 C21 C22 -0.3(11) . . . . ?
C75 C74 C73 C72 0.5(9) . . . . ?
C72 P2 O9 Y2 -25.3(14) . . . . ?
C72 P2 C66 C71 -77.1(6) . . . . ?
C72 P2 C66 C67 102.1(6) . . . . ?
C72 P2 C78 C83 18.4(7) . . . . ?
C72 P2 C78 C79 -161.1(6) . . . . ?
C72 C77 C76 C75 -0.2(11) . . . . ?
C20 C21 C22 C23 1.0(11) . . . . ?
C74 C75 C76 C77 0.5(11) . . . . ?
C9 C8 C7 N3 -173.9(5) . . . . ?
C9 C8 C7 C6 11.4(8) . . . . ?
C53 C48 C49 C50 0.7(9) . . . . ?
C40 C41 C42 C43 179.4(6) . . . . ?
C40 C41 C46 C45 -179.0(6) . . . . ?
C73 C72 C77 C76 0.1(10) . . . . ?
N14 N15 C93 O11 7.0(11) . . . . ?
N14 N15 C93 C94 -174.1(6) . . . . ?
N14 C91 C90A N13 -14(2) . . . . ?
N14 C91 C90A C89A 170(2) . . . . ?
N14 C91 C90B N13 -1(3) . . . . ?
N14 C91 C90B C89B 171(2) . . . . ?
C25 N7 N6 C40 -172.2(5) . . . . ?
C25 C26 C27 C28 177.4(6) . . . . ?
C165 C166 C161 P4 -179.4(5) . . . . ?
C165 C166 C161 C162 2.2(10) . . . . ?
C165 C164 C163 C162 0.8(11) . . . . ?
C118 C123 C122 C121 2.0(13) . . . . ?
C118 C119 C120 C121 0.5(16) . . . . ?
C71 C66 C67 C68 0.6(11) . . . . ?
C71 C70 C69 C68 0.3(11) . . . . ?
N15 N14 C91 C92 1.2(14) . . . . ?
N15 N14 C91 C90A -175.2(12) . . . . ?
N15 N14 C91 C90B 178.6(16) . . . . ?
C50 C51 C52 C53 0.1(9) . . . . ?
C42 C41 C40 O6 31.5(8) . . . . ?
C42 C41 C40 N6 -146.8(6) . . . . ?
C42 C41 C46 C45 1.5(10) . . . . ?
C42 C43 C44 C45 -0.7(11) . . . . ?
C129 C128 C127 C126 0.3(10) . . . . ?
C166 C165 C164 C163 0.6(10) . . . . ?
C166 C161 C162 C163 -0.8(10) . . . . ?
C160 C159 C158 C157 -0.2(11) . . . . ?
C160 C155 C156 C157 0.3(11) . . . . ?
C132 C131 C136 C135 -0.5(9) . . . . ?
C106 C101 C100 O10 172.1(6) . . . . ?
C106 C101 C100 N11 -10.0(9) . . . . ?
C106 C101 C102 C103 -2.1(10) . . . . ?
C106 C105 C104 C103 -1.1(11) . . . . ?
C128 C129 C130 C125 -0.8(10) . . . . ?
C159 C160 C155 P4 -179.0(5) . . . . ?
C159 C160 C155 C156 -0.2(10) . . . . ?
C159 C158 C157 C156 0.3(12) . . . . ?
C130 C125 C124 O15 -171.2(6) . . . . ?
C130 C125 C124 N16 13.1(9) . . . . ?
C130 C125 C126 C127 1.0(10) . . . . ?
C130 C129 C128 C127 0.6(10) . . . . ?
C66 P2 O9 Y2 94.5(13) . . . . ?
C66 P2 C72 C73 0.6(6) . . . . ?
C66 P2 C72 C77 -173.7(5) . . . . ?
C66 P2 C78 C83 -97.7(6) . . . . ?
C66 P2 C78 C79 82.7(6) . . . . ?
C66 C71 C70 C69 1.5(10) . . . . ?
C66 C67 C68 C69 1.2(12) . . . . ?
C110 N18 C114 C115 175.7(6) . . . . ?
C110 N18 C114 C113 0.7(10) . . . . ?
C110 C111 C112 C113 -0.5(12) . . . . ?
C26 N8 C30 C31 175.3(5) . . . . ?
C26 N8 C30 C29 0.3(9) . . . . ?
C30 N8 C26 C25 -178.0(5) . . . . ?
C30 N8 C26 C27 -1.4(9) . . . . ?
C161 P4 C155 C160 138.3(5) . . . . ?
C161 P4 C155 C156 -40.4(7) . . . . ?
C161 P4 C149 C150 -75.0(7) . . . . ?
C161 P4 C149 C154 104.2(7) . . . . ?
C161 C162 C163 C164 -0.6(11) . . . . ?
C83 C78 C79 C80 -0.8(12) . . . . ?
C83 C82 C81 C80 0.3(13) . . . . ?
C155 P4 C161 C166 -66.7(6) . . . . ?
C155 P4 C161 C162 111.6(6) . . . . ?
C155 P4 C149 C150 169.0(6) . . . . ?
C155 P4 C149 C154 -11.8(8) . . . . ?
C155 C160 C159 C158 0.2(10) . . . . ?
C100 N11 N12 Y3 -15.6(6) . . . . ?
C100 N11 N12 C85 179.1(6) . . . . ?
C100 C101 C106 C105 -177.4(6) . . . . ?
C100 C101 C102 C103 177.1(6) . . . . ?
C136 C131 C132 C133 -0.4(9) . . . . ?
C136 C135 C134 C133 1.2(10) . . . . ?
C31 N9 N10 C33 170.3(6) . . . . ?
C31 C30 C29 C28 -173.5(6) . . . . ?
C135 C134 C133 C132 -2.2(10) . . . . ?
C77 C72 C73 C74 -0.3(9) . . . . ?
C139 C140 C141 C142 -12(4) . . . . ?
C139 C1B C1D C1A 8(3) . . . . ?
C27 C28 C29 C30 -1.7(11) . . . . ?
C24 C25 C26 N8 -169.5(6) . . . . ?
C24 C25 C26 C27 13.9(10) . . . . ?
C117 C118 C123 C122 -179.5(7) . . . . ?
C117 C118 C119 C120 178.2(9) . . . . ?
C78 P2 O9 Y2 -146.2(13) . . . . ?
C78 P2 C72 C73 -115.8(5) . . . . ?
C78 P2 C72 C77 69.9(6) . . . . ?
C78 P2 C66 C71 39.9(6) . . . . ?
C78 P2 C66 C67 -140.9(5) . . . . ?
C78 C83 C82 C81 -0.3(11) . . . . ?
C78 C79 C80 C81 0.9(14) . . . . ?
C52 C51 C50 C49 0.9(9) . . . . ?
C102 C101 C106 C105 1.8(10) . . . . ?
C102 C101 C100 O10 -7.1(9) . . . . ?
C102 C101 C100 N11 170.8(6) . . . . ?
C143 P3 C131 C132 -153.9(5) . . . . ?
C143 P3 C131 C136 32.9(6) . . . . ?
C143 P3 C137 C138 -84.8(8) . . . . ?
C143 P3 C137 C142 130.1(8) . . . . ?
C143 P3 C137 C1A 74.0(10) . . . . ?
C143 C144 C145 C146 8(3) . . . . ?
C143 C148 C147 C146 -5(3) . . . . ?
C143 C1C C1F C146 10(3) . . . . ?
C143 C1E C1I C146 5(3) . . . . ?
C164 C165 C166 C161 -2.1(10) . . . . ?
C33 C34 C39 C38 -179.4(7) . . . . ?
C33 C34 C35 C36 178.6(7) . . . . ?
C46 C41 C40 O6 -147.9(6) . . . . ?
C46 C41 C40 N6 33.7(9) . . . . ?
C46 C41 C42 C43 -1.1(10) . . . . ?
C46 C45 C44 C43 1.1(11) . . . . ?
C94 C99 C98 C97 -0.4(15) . . . . ?
C94 C95 C96 C97 -0.4(16) . . . . ?
C82 C83 C78 P2 -179.0(5) . . . . ?
C82 C83 C78 C79 0.5(11) . . . . ?
C82 C81 C80 C79 -0.6(15) . . . . ?
C137 P3 C131 C132 90.8(5) . . . . ?
C137 P3 C131 C136 -82.4(6) . . . . ?
C137 P3 C143 C144 24.1(11) . . . . ?
C137 P3 C143 C148 173.8(10) . . . . ?
C137 P3 C143 C1C -25.2(12) . . . . ?
C137 P3 C143 C1E -152.6(9) . . . . ?
C137 C142 C141 C140 -5(3) . . . . ?
C137 C1A C1D C1B 3(3) . . . . ?
C158 C157 C156 C155 -0.3(12) . . . . ?
C105 C104 C103 C102 0.8(11) . . . . ?
C70 C71 C66 P2 177.2(5) . . . . ?
C70 C71 C66 C67 -2.0(10) . . . . ?
C70 C69 C68 C67 -1.6(12) . . . . ?
C114 N18 C110 C109 -176.8(6) . . . . ?
C114 N18 C110 C111 -0.4(10) . . . . ?
C114 C113 C112 C111 0.8(12) . . . . ?
C29 C30 C31 N9 165.0(6) . . . . ?
C29 C30 C31 C32 -11.9(10) . . . . ?
C29 C28 C27 C26 0.6(11) . . . . ?
C108 C109 C110 N18 -176.9(6) . . . . ?
C108 C109 C110 C111 6.6(10) . . . . ?
C76 C75 C74 C73 -0.6(10) . . . . ?
C149 P4 C161 C166 175.9(5) . . . . ?
C149 P4 C161 C162 -5.8(7) . . . . ?
C149 P4 C155 C160 -105.3(6) . . . . ?
C149 P4 C155 C156 76.0(7) . . . . ?
C149 C150 C151 C152 10(2) . . . . ?
C149 C150 C151 C1H -5.8(16) . . . . ?
C149 C154 C153 C152 19(3) . . . . ?
C149 C154 C1G C1H -14(3) . . . . ?
C85 C86 C87A C88A -174.9(17) . . . . ?
C85 C86 C87B C88B -174(2) . . . . ?
C138 C139 C140 C141 7(3) . . . . ?
C138 C139 C1B C1D -4(2) . . . . ?
C138 C137 C142 C141 27.0(19) . . . . ?
C138 C137 C1A C1D -17(2) . . . . ?
C115 N19 N20 C117 177.1(6) . . . . ?
C115 C114 C113 C112 -175.6(7) . . . . ?
C34 C39 C38 C37 1.5(11) . . . . ?
C34 C35 C36 C37 0.1(12) . . . . ?
C123 C118 C117 O16 17.8(10) . . . . ?
C123 C118 C117 N20 -162.9(7) . . . . ?
C123 C118 C119 C120 0.1(14) . . . . ?
C39 C34 C35 C36 -0.5(11) . . . . ?
C113 C114 C115 N19 -179.3(7) . . . . ?
C113 C114 C115 C116 6.8(12) . . . . ?
C86 N13 C90A C91 -179.4(11) . . . . ?
C86 N13 C90A C89A -4(3) . . . . ?
C86 N13 C90B C91 173.8(15) . . . . ?
C86 N13 C90B C89B 0(3) . . . . ?
C86 C87A C88A C89A -3(4) . . . . ?
C86 C87B C88B C89B 6(5) . . . . ?
C35 C34 C39 C38 -0.4(11) . . . . ?
C119 C118 C117 O16 -160.3(8) . . . . ?
C119 C118 C117 N20 19.0(11) . . . . ?
C119 C118 C123 C122 -1.3(12) . . . . ?
C36 C37 C38 C39 -1.9(12) . . . . ?
C122 C121 C120 C119 0.2(16) . . . . ?
C93 C94 C99 C98 -178.6(8) . . . . ?
C93 C94 C95 C96 179.0(9) . . . . ?
C99 C94 C93 O11 6.5(12) . . . . ?
C99 C94 C93 N15 -172.4(8) . . . . ?
C99 C94 C95 C96 -1.1(14) . . . . ?
C99 C98 C97 C96 -1.1(17) . . . . ?
C95 C94 C93 O11 -173.6(8) . . . . ?
C95 C94 C93 N15 7.5(12) . . . . ?
C95 C94 C99 C98 1.5(14) . . . . ?
C98 C97 C96 C95 1.5(17) . . . . ?
C38 C37 C36 C35 1.1(13) . . . . ?
C150 C149 C154 C153 -13.7(16) . . . . ?
C150 C149 C154 C1G 8.8(17) . . . . ?
C150 C151 C152 C153 -5(3) . . . . ?
C150 C151 C1H C1G 0(3) . . . . ?
C91 N14 N15 C93 178.9(8) . . . . ?
C91 C90A C89A C88A -178(2) . . . . ?
C91 C90B C89B C88B -167(3) . . . . ?
C120 C121 C122 C123 -1.4(14) . . . . ?
C84 C85 C86 N13 175.6(7) . . . . ?
C84 C85 C86 C87A -2.7(13) . . . . ?
C84 C85 C86 C87B -11(2) . . . . ?
C154 C149 C150 C151 1.6(13) . . . . ?
C154 C153 C152 C151 -11(4) . . . . ?
C154 C1G C1H C151 9(4) . . . . ?
C92 C91 C90A N13 169.7(14) . . . . ?
C92 C91 C90A C89A -6(3) . . . . ?
C92 C91 C90B N13 177.0(16) . . . . ?
C92 C91 C90B C89B -11(3) . . . . ?
C142 C137 C138 C139 -32.6(12) . . . . ?
C144 C143 C148 C147 -29(2) . . . . ?
C140 C139 C138 C137 17.4(18) . . . . ?
C87A C88A C89A C90A -2(4) . . . . ?
C90A N13 C86 C85 178.3(15) . . . . ?
C90A N13 C86 C87A -4(2) . . . . ?
C148 C143 C144 C145 30(2) . . . . ?
C145 C146 C147 C148 41(2) . . . . ?
C1A C137 C138 C139 21.8(14) . . . . ?
C1B C139 C138 C137 -12.1(15) . . . . ?
C1C C143 C1E C1I 41(2) . . . . ?
C87B C88B C89B C90B -10(5) . . . . ?
C90B N13 C86 C85 171.6(14) . . . . ?
C90B N13 C86 C87B -3(2) . . . . ?
C1E C143 C1C C1F -44(2) . . . . ?
C1F C146 C1I C1E -43(2) . . . . ?
C147 C146 C145 C144 -40(2) . . . . ?
C1I C146 C1F C1C 37(3) . . . . ?

loop_
_smtbx_masks_void_nr
_smtbx_masks_void_average_x
_smtbx_masks_void_average_y
_smtbx_masks_void_average_z
_smtbx_masks_void_volume
_smtbx_masks_void_count_electrons
_smtbx_masks_void_content
1 -0.271 0.101 0.250 100.5 40.1 ?
2 -0.058 0.373 0.098 15.9 0.0 ?
3 -0.205 0.384 0.693 61.2 24.2 ?
4 0.058 0.627 0.902 15.9 0.3 ?
5 0.205 0.616 0.307 61.2 25.1 ?
6 0.271 0.899 0.750 100.5 39.6 ?
7 0.335 0.428 0.911 80.5 27.7 ?
8 0.665 0.572 0.089 80.5 28.1 ?
